data_4303596
loop_
_publ_author_name
'Shigehisa Akine'
'Yoko Morita'
'Fumihiko Utsuno'
'Tatsuya Nabeshima'

_publ_contact_author_address
;
Tsukuba, Ibaraki 305-8571, Japan
;
_publ_contact_author_email akine@chem.tsukuba.ac.jp
_publ_contact_author_fax +81-29-853-4527
_publ_contact_author_name 'Shigehisa Akine'
_publ_contact_author_phone +81-29-853-4527
_publ_section_title
;
Multiple Folding Structures Mediated by Metal Coordination of Acyclic
Multidentate Ligand
;
_journal_name_full 'Inorganic Chemistry'
_journal_page_first 10670
_journal_page_last 10678
_journal_paper_doi 10.1021/ic901372k
_journal_volume 48
_journal_year 2009
_chemical_formula_moiety C45.50H61Cl3N5O26.50RbZn4
_chemical_formula_sum 'C45.5 H61 Cl3 N5 O26.5 Rb Zn4'
_chemical_formula_weight 1555.29
_chemical_name_common '[LZn4Rb(OH)2(OAc)2](NO3)(MeOH)2.5(CHCl3)(H2O)2'
_chemical_name_systematic
; 
 ? 
;
_space_group_IT_number 14
_symmetry_cell_setting monoclinic
_symmetry_space_group_name_Hall '-P 2yn'
_symmetry_space_group_name_H-M 'P 1 21/n 1'
_atom_sites_solution_hydrogens geom
_atom_sites_solution_primary direct
_atom_sites_solution_secondary difmap
_audit_creation_method SHELXL-97
_cell_angle_alpha 90.00
_cell_angle_beta 97.739(2)
_cell_angle_gamma 90.00
_cell_formula_units_Z 4
_cell_length_a 11.4322(8)
_cell_length_b 25.9054(16)
_cell_length_c 20.3002(13)
_cell_measurement_reflns_used 45679
_cell_measurement_temperature 120
_cell_measurement_theta_max 25.00
_cell_measurement_theta_min 2.99
_cell_volume 5957.3(7)
_computing_cell_refinement 'Rapid AUTO (Rigaku Corp.)'
_computing_data_collection 'Rapid AUTO (Rigaku Corp.)'
_computing_data_reduction 'Rapid AUTO (Rigaku Corp.)'
_computing_molecular_graphics ORTEP-3
_computing_publication_material ORTEP-3
_computing_structure_refinement 'SHELXL-97 (Sheldrick, 1997)'
_computing_structure_solution 'DIRDIF99 (Beurskens et al., 1999)'
_diffrn_ambient_temperature 120
_diffrn_measured_fraction_theta_full 0.997
_diffrn_measured_fraction_theta_max 0.997
_diffrn_measurement_device_type 'Rigaku R-AXIS Rapid'
_diffrn_measurement_method IP
_diffrn_radiation_monochromator graphite
_diffrn_radiation_source 'fine-focus sealed tube'
_diffrn_radiation_type MoK\a
_diffrn_radiation_wavelength 0.71069
_diffrn_reflns_av_R_equivalents 0.0777
_diffrn_reflns_av_sigmaI/netI 0.0619
_diffrn_reflns_limit_h_max 13
_diffrn_reflns_limit_h_min -13
_diffrn_reflns_limit_k_max 30
_diffrn_reflns_limit_k_min -30
_diffrn_reflns_limit_l_max 24
_diffrn_reflns_limit_l_min -24
_diffrn_reflns_number 45679
_diffrn_reflns_theta_full 25.00
_diffrn_reflns_theta_max 25.00
_diffrn_reflns_theta_min 2.99
_diffrn_standards_decay_% 0
_diffrn_standards_interval_count 0
_diffrn_standards_interval_time 0
_diffrn_standards_number 0
_exptl_absorpt_coefficient_mu 2.625
_exptl_absorpt_correction_T_max 0.7793
_exptl_absorpt_correction_T_min 0.3536
_exptl_absorpt_correction_type multi-scan
_exptl_absorpt_process_details 'Rapid AUTO (Rigaku Corp.)'
_exptl_crystal_colour colorless
_exptl_crystal_density_diffrn 1.734
_exptl_crystal_density_method 'not measured'
_exptl_crystal_description prismatic
_exptl_crystal_F_000 3156
_exptl_crystal_size_max 0.50
_exptl_crystal_size_mid 0.20
_exptl_crystal_size_min 0.10
_refine_diff_density_max 1.391
_refine_diff_density_min -1.394
_refine_diff_density_rms 0.160
_refine_ls_extinction_method none
_refine_ls_goodness_of_fit_ref 1.077
_refine_ls_hydrogen_treatment mixed
_refine_ls_matrix_type full
_refine_ls_number_parameters 834
_refine_ls_number_reflns 10477
_refine_ls_number_restraints 12
_refine_ls_restrained_S_all 1.078
_refine_ls_R_factor_all 0.1071
_refine_ls_R_factor_gt 0.0864
_refine_ls_shift/su_max 0.005
_refine_ls_shift/su_mean 0.000
_refine_ls_structure_factor_coef Fsqd
_refine_ls_weighting_details 'calc w=1/[\s^2^(Fo^2^)+(0.0654P)^2^+99.2438P] where P=(Fo^2^+2Fc^2^)/3'
_refine_ls_weighting_scheme calc
_refine_ls_wR_factor_gt 0.2232
_refine_ls_wR_factor_ref 0.2374
_reflns_number_gt 7892
_reflns_number_total 10477
_reflns_threshold_expression >2sigma(I)
_cod_data_source_file ic901372k_si_002_03.cif
_cod_data_source_block LZn4Rb
_cod_original_formula_sum 'C45.50 H61 Cl3 N5 O26.50 Rb Zn4'
_cod_database_code 4303596

loop_
_symmetry_equiv_pos_as_xyz
'x, y, z'
'-x+1/2, y+1/2, -z+1/2'
'-x, -y, -z'
'x-1/2, -y-1/2, z-1/2'

loop_
_atom_site_label
_atom_site_type_symbol
_atom_site_fract_x
_atom_site_fract_y
_atom_site_fract_z
_atom_site_U_iso_or_equiv
_atom_site_adp_type
_atom_site_occupancy
_atom_site_symmetry_multiplicity
_atom_site_calc_flag
_atom_site_refinement_flags
_atom_site_disorder_assembly
_atom_site_disorder_group
Zn1 Zn 0.82195(10) 0.55971(4) 0.32788(6) 0.0349(3) Uani 1 1 d . . .
Zn2 Zn 0.62277(10) 0.55365(4) 0.17912(6) 0.0337(3) Uani 1 1 d . . .
Zn3 Zn 0.71895(10) 0.45065(4) 0.35521(6) 0.0346(3) Uani 1 1 d . . .
Zn4 Zn 0.54954(10) 0.43789(4) 0.19508(6) 0.0347(3) Uani 1 1 d . . .
Rb1 Rb 0.88015(9) 0.44704(4) 0.20609(5) 0.0424(3) Uani 1 1 d . . .
C1 C 0.5654(9) 0.5981(4) 0.3856(5) 0.036(2) Uani 1 1 d . . .
C2 C 0.5904(8) 0.5454(4) 0.3844(5) 0.037(2) Uani 1 1 d . . .
C3 C 0.5077(8) 0.5095(4) 0.4017(4) 0.032(2) Uani 1 1 d . . .
C4 C 0.4041(10) 0.5255(5) 0.4225(6) 0.047(3) Uani 1 1 d . . .
H1 H 0.3500 0.5008 0.4354 0.056 Uiso 1 1 calc R . .
C5 C 0.3786(9) 0.5779(5) 0.4245(5) 0.044(3) Uani 1 1 d . . .
H2 H 0.3064 0.5888 0.4382 0.053 Uiso 1 1 calc R . .
C6 C 0.4566(9) 0.6138(4) 0.4068(5) 0.040(2) Uani 1 1 d . . .
H3 H 0.4382 0.6495 0.4086 0.048 Uiso 1 1 calc R . .
O1 O 0.6906(6) 0.5262(3) 0.3660(3) 0.0370(16) Uani 1 1 d . . .
O2 O 0.5409(6) 0.4594(3) 0.3956(3) 0.0399(16) Uani 1 1 d . . .
C7 C 0.4632(9) 0.4193(4) 0.4139(6) 0.043(3) Uani 1 1 d . . .
H4 H 0.3857 0.4226 0.3869 0.064 Uiso 1 1 calc R . .
H5 H 0.4543 0.4226 0.4610 0.064 Uiso 1 1 calc R . .
H6 H 0.4969 0.3854 0.4060 0.064 Uiso 1 1 calc R . .
C8 C 0.6385(9) 0.6390(4) 0.3649(5) 0.038(2) Uani 1 1 d . . .
H7 H 0.6109 0.6735 0.3671 0.046 Uiso 1 1 calc R . .
N1 N 0.7372(8) 0.6318(3) 0.3441(4) 0.038(2) Uani 1 1 d . . .
O3 O 0.7840(7) 0.6798(3) 0.3253(4) 0.0500(19) Uani 1 1 d . . .
C9 C 0.9021(9) 0.6728(4) 0.3096(5) 0.041(2) Uani 1 1 d . . .
H8 H 0.9210 0.7016 0.2808 0.049 Uiso 1 1 calc R . .
H9 H 0.9052 0.6404 0.2840 0.049 Uiso 1 1 calc R . .
C10 C 0.9950(11) 0.6706(4) 0.3697(6) 0.050(3) Uani 1 1 d . . .
H10 H 1.0718 0.6616 0.3553 0.060 Uiso 1 1 calc R . .
H11 H 1.0028 0.7052 0.3906 0.060 Uiso 1 1 calc R . .
O4 O 0.9676(7) 0.6335(3) 0.4179(4) 0.0436(17) Uani 1 1 d . . .
N2 N 0.9682(8) 0.5821(3) 0.3926(4) 0.0373(19) Uani 1 1 d . . .
C11 C 1.0363(9) 0.5534(4) 0.4319(5) 0.041(2) Uani 1 1 d . . .
H12 H 1.0807 0.5699 0.4689 0.049 Uiso 1 1 calc R . .
C12 C 1.0530(8) 0.4985(4) 0.4258(5) 0.036(2) Uani 1 1 d . . .
C13 C 0.9839(8) 0.4671(4) 0.3798(5) 0.035(2) Uani 1 1 d . . .
C14 C 1.0162(9) 0.4137(4) 0.3758(5) 0.040(2) Uani 1 1 d . . .
C15 C 1.1112(8) 0.3947(4) 0.4186(5) 0.038(2) Uani 1 1 d . . .
H13 H 1.1329 0.3595 0.4151 0.046 Uiso 1 1 calc R . .
C16 C 1.1751(9) 0.4254(5) 0.4660(5) 0.046(3) Uani 1 1 d . . .
H14 H 1.2379 0.4111 0.4959 0.056 Uiso 1 1 calc R . .
C17 C 1.1468(9) 0.4770(4) 0.4696(6) 0.042(3) Uani 1 1 d . . .
H15 H 1.1909 0.4984 0.5020 0.051 Uiso 1 1 calc R . .
O5 O 0.8885(6) 0.4838(2) 0.3403(3) 0.0347(15) Uani 1 1 d . . .
O6 O 0.9484(6) 0.3858(3) 0.3284(4) 0.0398(16) Uani 1 1 d . . .
C18 C 0.9859(10) 0.3338(4) 0.3171(6) 0.045(3) Uani 1 1 d . . .
H16 H 0.9985 0.3147 0.3597 0.053 Uiso 1 1 calc R . .
H17 H 1.0615 0.3344 0.2983 0.053 Uiso 1 1 calc R . .
C19 C 0.8947(10) 0.3076(4) 0.2704(5) 0.043(2) Uani 1 1 d . . .
H18 H 0.9197 0.2716 0.2633 0.051 Uiso 1 1 calc R . .
H19 H 0.8198 0.3064 0.2898 0.051 Uiso 1 1 calc R . .
O7 O 0.8761(6) 0.3336(3) 0.2089(4) 0.0421(17) Uani 1 1 d . . .
C20 C 0.7838(11) 0.3091(4) 0.1634(6) 0.048(3) Uani 1 1 d . . .
H20 H 0.7091 0.3089 0.1831 0.058 Uiso 1 1 calc R . .
H21 H 0.8058 0.2729 0.1554 0.058 Uiso 1 1 calc R . .
C21 C 0.7674(10) 0.3379(4) 0.1000(5) 0.044(3) Uani 1 1 d . . .
H22 H 0.8437 0.3408 0.0822 0.052 Uiso 1 1 calc R . .
H23 H 0.7112 0.3193 0.0669 0.052 Uiso 1 1 calc R . .
O8 O 0.7223(6) 0.3886(3) 0.1116(3) 0.0395(16) Uani 1 1 d . . .
C22 C 0.7024(9) 0.4212(4) 0.0575(5) 0.036(2) Uani 1 1 d . . .
C23 C 0.6646(8) 0.4715(4) 0.0735(5) 0.036(2) Uani 1 1 d . . .
C24 C 0.6466(8) 0.5072(4) 0.0215(5) 0.035(2) Uani 1 1 d . . .
C25 C 0.6636(8) 0.4926(4) -0.0438(5) 0.036(2) Uani 1 1 d . . .
H24 H 0.6502 0.5172 -0.0787 0.044 Uiso 1 1 calc R . .
C26 C 0.6990(10) 0.4435(4) -0.0578(5) 0.044(3) Uani 1 1 d . . .
H25 H 0.7085 0.4338 -0.1019 0.053 Uiso 1 1 calc R . .
C27 C 0.7207(10) 0.4084(4) -0.0054(5) 0.043(3) Uani 1 1 d . . .
H26 H 0.7488 0.3748 -0.0138 0.052 Uiso 1 1 calc R . .
O9 O 0.6494(6) 0.4822(2) 0.1353(3) 0.0352(15) Uani 1 1 d . . .
C28 C 0.6087(8) 0.5603(4) 0.0286(5) 0.036(2) Uani 1 1 d . . .
H27 H 0.5822 0.5789 -0.0109 0.044 Uiso 1 1 calc R . .
N3 N 0.6081(8) 0.5840(3) 0.0843(4) 0.039(2) Uani 1 1 d . . .
O10 O 0.5555(7) 0.6340(3) 0.0719(4) 0.0426(17) Uani 1 1 d . . .
C29 C 0.6364(10) 0.6737(4) 0.0982(6) 0.047(3) Uani 1 1 d . . .
H28 H 0.5996 0.7077 0.0869 0.056 Uiso 1 1 calc R . .
H29 H 0.7081 0.6713 0.0759 0.056 Uiso 1 1 calc R . .
C30 C 0.6729(10) 0.6715(4) 0.1722(5) 0.044(3) Uani 1 1 d . . .
H30 H 0.7213 0.6402 0.1833 0.053 Uiso 1 1 calc R . .
H31 H 0.7224 0.7019 0.1863 0.053 Uiso 1 1 calc R . .
O11 O 0.5717(7) 0.6705(3) 0.2086(4) 0.0486(19) Uani 1 1 d . . .
N4 N 0.5264(7) 0.6188(3) 0.2096(4) 0.0368(19) Uani 1 1 d . . .
C31 C 0.4270(10) 0.6192(4) 0.2312(5) 0.042(2) Uani 1 1 d . . .
H32 H 0.3954 0.6518 0.2411 0.050 Uiso 1 1 calc R . .
C32 C 0.3582(9) 0.5734(4) 0.2418(5) 0.040(2) Uani 1 1 d . . .
C33 C 0.3978(8) 0.5223(4) 0.2367(5) 0.033(2) Uani 1 1 d . . .
C34 C 0.3241(9) 0.4812(4) 0.2526(5) 0.038(2) Uani 1 1 d . . .
C35 C 0.2124(10) 0.4913(5) 0.2692(5) 0.047(3) Uani 1 1 d . . .
H33 H 0.1624 0.4636 0.2781 0.056 Uiso 1 1 calc R . .
C36 C 0.1739(10) 0.5413(5) 0.2729(6) 0.054(3) Uani 1 1 d . . .
H34 H 0.0975 0.5479 0.2845 0.065 Uiso 1 1 calc R . .
C37 C 0.2443(10) 0.5817(5) 0.2599(5) 0.048(3) Uani 1 1 d . . .
H35 H 0.2163 0.6160 0.2631 0.057 Uiso 1 1 calc R . .
O12 O 0.5020(6) 0.5106(3) 0.2180(3) 0.0367(16) Uani 1 1 d . . .
O13 O 0.3738(6) 0.4333(3) 0.2490(4) 0.0414(17) Uani 1 1 d . . .
C38 C 0.2976(10) 0.3897(4) 0.2557(6) 0.051(3) Uani 1 1 d . . .
H36 H 0.2324 0.3898 0.2190 0.076 Uiso 1 1 calc R . .
H37 H 0.2658 0.3921 0.2981 0.076 Uiso 1 1 calc R . .
H38 H 0.3428 0.3577 0.2545 0.076 Uiso 1 1 calc R . .
O14 O 0.7796(6) 0.5555(2) 0.2321(4) 0.0399(16) Uani 1 1 d . . .
H39 H 0.8279 0.5816 0.2115 0.060 Uiso 1 1 calc R . .
O15 O 0.6657(6) 0.4205(2) 0.2692(3) 0.0332(15) Uani 1 1 d . . .
H40 H 0.6644 0.3822 0.2749 0.050 Uiso 1 1 calc R . .
O16 O 0.7756(6) 0.4063(3) 0.4317(3) 0.0361(15) Uani 1 1 d . . .
O17 O 0.6829(7) 0.3426(3) 0.3723(4) 0.0478(19) Uani 1 1 d D . .
C39 C 0.7496(9) 0.3583(4) 0.4225(5) 0.041(2) Uani 1 1 d . . .
C40 C 0.7981(13) 0.3223(4) 0.4766(6) 0.057(3) Uani 1 1 d . . .
H41 H 0.7624 0.2882 0.4683 0.086 Uiso 1 1 calc R . .
H42 H 0.7798 0.3355 0.5193 0.086 Uiso 1 1 calc R . .
H43 H 0.8839 0.3197 0.4778 0.086 Uiso 1 1 calc R . .
O18 O 0.4586(6) 0.3976(3) 0.1256(3) 0.0377(16) Uani 1 1 d . . .
O19 O 0.5056(7) 0.3296(3) 0.1912(4) 0.052(2) Uani 1 1 d D . .
C41 C 0.4572(9) 0.3481(4) 0.1380(6) 0.043(3) Uani 1 1 d . . .
C42 C 0.3936(11) 0.3151(4) 0.0839(6) 0.052(3) Uani 1 1 d . . .
H44 H 0.3747 0.2816 0.1024 0.078 Uiso 1 1 calc R . .
H45 H 0.4440 0.3097 0.0491 0.078 Uiso 1 1 calc R . .
H46 H 0.3204 0.3323 0.0648 0.078 Uiso 1 1 calc R . .
O20 O 1.0472(8) 0.4045(4) 0.1315(5) 0.072(3) Uani 1 1 d D . .
H47 H 1.076(11) 0.375(2) 0.137(6) 0.108 Uiso 1 1 d D . .
C43 C 1.1203(16) 0.4276(8) 0.0907(9) 0.099(6) Uani 1 1 d . . .
H48 H 1.1073 0.4650 0.0901 0.149 Uiso 1 1 calc R . .
H49 H 1.1023 0.4139 0.0455 0.149 Uiso 1 1 calc R . .
H50 H 1.2029 0.4203 0.1079 0.149 Uiso 1 1 calc R . .
O21 O 1.0064(13) 0.3162(6) 0.0126(8) 0.061(4) Uani 0.590(14) 1 d P A 1
O22 O 1.0800(16) 0.2968(8) 0.1142(9) 0.070(5) Uani 0.590(14) 1 d PD A 1
O23 O 1.060(3) 0.2404(8) 0.0356(14) 0.143(11) Uani 0.590(14) 1 d P A 1
N5 N 1.0495(17) 0.2851(7) 0.0562(13) 0.067(6) Uani 0.590(14) 1 d P A 1
O24 O 1.152(2) 0.3042(11) 0.1653(19) 0.096(11) Uani 0.410(14) 1 d PD A 2
O25 O 1.017(5) 0.2481(16) 0.120(4) 0.22(4) Uani 0.410(14) 1 d P A 2
O26 O 1.140(6) 0.236(2) 0.205(4) 0.23(4) Uani 0.410(14) 1 d P A 2
N6 N 1.105(4) 0.2629(16) 0.157(3) 0.109(17) Uani 0.410(14) 1 d P A 2
O27 O 0.9379(10) 0.5880(5) 0.1524(6) 0.106(4) Uani 1 1 d . . .
H51 H 0.9565 0.6190 0.1475 0.159 Uiso 1 1 calc R . .
C44 C 0.9816(19) 0.5590(8) 0.1075(11) 0.114(7) Uani 1 1 d . . .
H52 H 0.9479 0.5242 0.1075 0.170 Uiso 1 1 calc R . .
H53 H 1.0677 0.5570 0.1184 0.170 Uiso 1 1 calc R . .
H54 H 0.9615 0.5745 0.0633 0.170 Uiso 1 1 calc R . .
O28 O 1.216(2) 0.2107(7) 0.1786(10) 0.077(6) Uani 0.50 1 d P B 1
H55 H 1.1717 0.2299 0.1532 0.115 Uiso 0.50 1 calc PR B 1
C45 C 1.267(3) 0.2381(11) 0.2311(14) 0.063(7) Uani 0.50 1 d P B 1
H56 H 1.2050 0.2529 0.2545 0.095 Uiso 0.50 1 calc PR B 1
H57 H 1.3142 0.2660 0.2157 0.095 Uiso 0.50 1 calc PR B 1
H58 H 1.3174 0.2155 0.2613 0.095 Uiso 0.50 1 calc PR B 1
O29 O 0.5755(14) 0.2653(6) 0.3063(7) 0.117(5) Uani 1 1 d D . .
H59 H 0.607(15) 0.288(4) 0.333(4) 0.175 Uiso 1 1 d D . .
H60 H 0.549(15) 0.282(6) 0.272(7) 0.175 Uiso 1 1 d D . .
O30 O 1.384(3) 0.2442(10) 0.2375(17) 0.131(12) Uani 0.50 1 d P C 2
O31 O 0.995(3) 0.3177(8) -0.1364(15) 0.122(9) Uani 0.50 1 d PU D 1
Cl1 Cl 1.1676(4) 0.21667(18) 0.3986(2) 0.0937(13) Uani 1 1 d . . .
Cl2 Cl 1.2233(7) 0.2833(2) 0.5123(3) 0.128(2) Uani 1 1 d . . .
Cl3 Cl 1.3403(5) 0.29705(19) 0.3950(3) 0.1205(19) Uani 1 1 d . . .
C46 C 1.2790(19) 0.2520(6) 0.4460(11) 0.109(7) Uani 1 1 d . . .
H61 H 1.3425 0.2276 0.4649 0.131 Uiso 1 1 calc R . .

loop_
_atom_site_aniso_label
_atom_site_aniso_U_11
_atom_site_aniso_U_22
_atom_site_aniso_U_33
_atom_site_aniso_U_23
_atom_site_aniso_U_13
_atom_site_aniso_U_12
Zn1 0.0300(6) 0.0354(6) 0.0424(6) 0.0005(5) 0.0157(5) -0.0035(5)
Zn2 0.0325(6) 0.0321(6) 0.0397(6) 0.0017(5) 0.0165(5) 0.0002(5)
Zn3 0.0307(6) 0.0354(6) 0.0406(6) 0.0018(5) 0.0146(5) -0.0020(5)
Zn4 0.0310(6) 0.0360(6) 0.0393(6) 0.0026(5) 0.0134(5) -0.0015(5)
Rb1 0.0397(6) 0.0417(6) 0.0492(6) -0.0004(5) 0.0181(4) 0.0022(4)
C1 0.032(5) 0.042(6) 0.037(5) 0.000(4) 0.014(4) 0.003(4)
C2 0.026(5) 0.052(6) 0.037(5) 0.002(5) 0.016(4) 0.006(4)
C3 0.026(5) 0.043(6) 0.029(5) 0.004(4) 0.011(4) -0.001(4)
C4 0.035(6) 0.058(7) 0.051(7) 0.004(5) 0.022(5) -0.002(5)
C5 0.033(6) 0.063(7) 0.041(6) -0.004(5) 0.018(5) 0.010(5)
C6 0.035(6) 0.047(6) 0.040(6) -0.001(5) 0.013(4) 0.007(5)
O1 0.029(4) 0.040(4) 0.045(4) 0.003(3) 0.015(3) 0.002(3)
O2 0.032(4) 0.044(4) 0.048(4) -0.001(3) 0.018(3) -0.009(3)
C7 0.027(5) 0.048(6) 0.058(7) 0.004(5) 0.020(5) -0.007(5)
C8 0.037(6) 0.043(6) 0.035(5) 0.001(4) 0.009(4) 0.003(5)
N1 0.039(5) 0.034(4) 0.043(5) -0.001(4) 0.010(4) -0.005(4)
O3 0.054(5) 0.033(4) 0.066(5) 0.001(4) 0.020(4) -0.006(3)
C9 0.046(6) 0.046(6) 0.032(5) 0.004(4) 0.009(4) -0.013(5)
C10 0.052(7) 0.040(6) 0.061(7) 0.003(5) 0.017(6) -0.012(5)
O4 0.048(5) 0.041(4) 0.043(4) -0.003(3) 0.011(3) -0.008(3)
N2 0.039(5) 0.036(5) 0.039(5) -0.004(4) 0.014(4) -0.006(4)
C11 0.029(5) 0.049(6) 0.048(6) -0.004(5) 0.022(5) -0.011(5)
C12 0.022(5) 0.052(6) 0.038(5) 0.000(5) 0.018(4) -0.001(4)
C13 0.026(5) 0.045(6) 0.038(5) -0.002(4) 0.020(4) -0.003(4)
C14 0.028(5) 0.049(6) 0.048(6) 0.004(5) 0.020(5) -0.008(5)
C15 0.026(5) 0.046(6) 0.046(6) 0.009(5) 0.015(4) 0.006(4)
C16 0.027(5) 0.071(8) 0.043(6) 0.001(5) 0.009(4) -0.004(5)
C17 0.024(5) 0.054(7) 0.053(6) -0.003(5) 0.021(5) -0.004(5)
O5 0.026(3) 0.033(4) 0.047(4) -0.001(3) 0.012(3) -0.003(3)
O6 0.031(4) 0.036(4) 0.053(4) 0.000(3) 0.009(3) 0.006(3)
C18 0.043(6) 0.043(6) 0.050(6) 0.002(5) 0.016(5) 0.008(5)
C19 0.045(6) 0.039(6) 0.047(6) 0.009(5) 0.015(5) 0.006(5)
O7 0.042(4) 0.037(4) 0.050(4) 0.006(3) 0.016(3) 0.003(3)
C20 0.057(7) 0.036(6) 0.053(7) -0.003(5) 0.015(6) 0.006(5)
C21 0.043(6) 0.042(6) 0.047(6) -0.011(5) 0.010(5) 0.005(5)
O8 0.044(4) 0.033(4) 0.045(4) 0.003(3) 0.020(3) 0.002(3)
C22 0.030(5) 0.042(6) 0.037(5) -0.005(4) 0.011(4) -0.005(4)
C23 0.029(5) 0.038(5) 0.043(6) -0.004(4) 0.020(4) -0.005(4)
C24 0.028(5) 0.036(5) 0.044(6) 0.001(4) 0.012(4) -0.004(4)
C25 0.027(5) 0.053(6) 0.031(5) 0.000(4) 0.013(4) -0.006(4)
C26 0.049(6) 0.048(6) 0.038(6) 0.003(5) 0.017(5) 0.002(5)
C27 0.046(6) 0.045(6) 0.041(6) -0.012(5) 0.014(5) 0.000(5)
O9 0.039(4) 0.033(4) 0.037(4) 0.005(3) 0.016(3) 0.004(3)
C28 0.031(5) 0.039(6) 0.042(6) 0.006(5) 0.017(4) -0.005(4)
N3 0.041(5) 0.032(4) 0.048(5) 0.004(4) 0.016(4) 0.002(4)
O10 0.047(4) 0.032(4) 0.051(4) 0.006(3) 0.016(3) 0.001(3)
C29 0.053(7) 0.029(5) 0.060(7) 0.008(5) 0.017(6) 0.000(5)
C30 0.057(7) 0.029(5) 0.049(6) 0.001(5) 0.015(5) -0.010(5)
O11 0.062(5) 0.026(4) 0.064(5) 0.004(3) 0.030(4) 0.004(3)
N4 0.039(5) 0.039(5) 0.035(4) 0.003(4) 0.016(4) -0.003(4)
C31 0.044(6) 0.040(6) 0.045(6) -0.007(5) 0.017(5) 0.008(5)
C32 0.031(5) 0.051(6) 0.040(6) -0.003(5) 0.014(4) 0.000(5)
C33 0.027(5) 0.045(6) 0.030(5) -0.004(4) 0.013(4) 0.000(4)
C34 0.026(5) 0.054(6) 0.034(5) 0.003(5) 0.011(4) -0.001(4)
C35 0.041(6) 0.064(7) 0.038(6) -0.002(5) 0.016(5) -0.006(5)
C36 0.031(6) 0.079(9) 0.055(7) -0.004(6) 0.019(5) 0.004(6)
C37 0.036(6) 0.065(8) 0.044(6) -0.004(5) 0.015(5) 0.014(5)
O12 0.030(4) 0.038(4) 0.045(4) 0.000(3) 0.017(3) 0.001(3)
O13 0.031(4) 0.045(4) 0.051(4) 0.002(3) 0.019(3) -0.008(3)
C38 0.046(7) 0.049(7) 0.064(8) -0.001(6) 0.030(6) -0.017(5)
O14 0.041(4) 0.027(3) 0.056(4) -0.001(3) 0.023(3) 0.000(3)
O15 0.030(4) 0.034(4) 0.038(4) -0.001(3) 0.010(3) 0.001(3)
O16 0.034(4) 0.038(4) 0.040(4) -0.001(3) 0.015(3) -0.002(3)
O17 0.057(5) 0.044(4) 0.042(4) 0.004(3) 0.007(4) -0.008(4)
C39 0.035(6) 0.048(6) 0.045(6) 0.004(5) 0.016(5) 0.000(5)
C40 0.084(10) 0.037(6) 0.050(7) 0.008(5) 0.005(6) 0.004(6)
O18 0.030(4) 0.040(4) 0.045(4) 0.004(3) 0.013(3) -0.003(3)
O19 0.047(5) 0.054(5) 0.055(5) 0.011(4) 0.007(4) 0.001(4)
C41 0.031(6) 0.048(6) 0.053(7) 0.004(5) 0.018(5) 0.002(5)
C42 0.057(7) 0.032(6) 0.070(8) -0.006(5) 0.020(6) -0.004(5)
O20 0.044(5) 0.076(6) 0.103(8) -0.012(6) 0.037(5) -0.001(5)
C43 0.089(13) 0.119(15) 0.100(13) 0.009(11) 0.048(10) -0.011(11)
O21 0.051(9) 0.060(9) 0.069(10) 0.002(8) -0.006(7) 0.004(7)
O22 0.066(11) 0.090(14) 0.053(10) -0.006(10) 0.008(9) 0.026(10)
O23 0.21(3) 0.066(14) 0.15(2) -0.017(14) -0.01(2) 0.040(16)
N5 0.051(12) 0.047(11) 0.104(18) -0.017(11) 0.009(11) 0.000(9)
O24 0.064(18) 0.072(19) 0.16(3) -0.028(18) 0.032(19) -0.006(14)
O25 0.13(4) 0.08(3) 0.49(11) -0.12(5) 0.15(5) -0.04(3)
O26 0.20(6) 0.14(4) 0.40(9) 0.13(5) 0.19(7) 0.01(4)
N6 0.09(3) 0.08(3) 0.19(5) 0.00(3) 0.11(3) -0.03(3)
O27 0.088(8) 0.131(11) 0.114(10) 0.010(8) 0.064(8) -0.016(8)
C44 0.115(16) 0.114(16) 0.120(16) -0.028(13) 0.048(13) 0.002(13)
O28 0.099(16) 0.049(11) 0.074(13) -0.007(10) -0.019(12) -0.016(11)
C45 0.057(17) 0.066(17) 0.070(18) -0.002(14) 0.019(14) -0.024(14)
O29 0.128(12) 0.101(10) 0.124(12) -0.033(8) 0.026(9) -0.021(9)
O30 0.14(3) 0.082(17) 0.19(3) 0.037(18) 0.10(2) 0.046(17)
O31 0.16(2) 0.055(11) 0.18(2) -0.036(13) 0.118(17) -0.014(12)
Cl1 0.096(3) 0.085(3) 0.097(3) -0.004(2) 0.002(2) -0.015(2)
Cl2 0.215(7) 0.084(3) 0.080(3) 0.008(2) 0.006(4) -0.004(4)
Cl3 0.097(4) 0.082(3) 0.194(6) 0.013(3) 0.060(4) -0.004(3)
C46 0.115(16) 0.050(9) 0.17(2) -0.003(11) 0.046(14) -0.009(9)

loop_
_atom_type_symbol
_atom_type_description
_atom_type_scat_dispersion_real
_atom_type_scat_dispersion_imag
_atom_type_scat_source
C C 0.0033 0.0016 'International Tables Vol C Tables 4.2.6.8 and 6.1.1.4'
H H 0.0000 0.0000 'International Tables Vol C Tables 4.2.6.8 and 6.1.1.4'
N N 0.0061 0.0033 'International Tables Vol C Tables 4.2.6.8 and 6.1.1.4'
O O 0.0106 0.0060 'International Tables Vol C Tables 4.2.6.8 and 6.1.1.4'
Zn Zn 0.2839 1.4301 'International Tables Vol C Tables 4.2.6.8 and 6.1.1.4'
Rb Rb -0.9393 2.9676 'International Tables Vol C Tables 4.2.6.8 and 6.1.1.4'
Cl Cl 0.1484 0.1585 'International Tables Vol C Tables 4.2.6.8 and 6.1.1.4'

loop_
_geom_angle_atom_site_label_1
_geom_angle_atom_site_label_2
_geom_angle_atom_site_label_3
_geom_angle
_geom_angle_site_symmetry_1
_geom_angle_site_symmetry_3
_geom_angle_publ_flag
O14 Zn1 O1 105.4(3) . . ?
O14 Zn1 N2 136.4(3) . . ?
O1 Zn1 N2 117.8(3) . . ?
O14 Zn1 O5 96.0(3) . . ?
O1 Zn1 O5 79.9(3) . . ?
N2 Zn1 O5 86.4(3) . . ?
O14 Zn1 N1 98.4(3) . . ?
O1 Zn1 N1 86.6(3) . . ?
N2 Zn1 N1 90.1(3) . . ?
O5 Zn1 N1 162.5(3) . . ?
O14 Zn1 Zn3 94.4(2) . . ?
O1 Zn1 Zn3 38.16(19) . . ?
N2 Zn1 Zn3 115.5(2) . . ?
O5 Zn1 Zn3 43.78(17) . . ?
N1 Zn1 Zn3 124.6(2) . . ?
O14 Zn1 Rb1 50.98(19) . . ?
O1 Zn1 Rb1 96.9(2) . . ?
N2 Zn1 Rb1 114.6(2) . . ?
O5 Zn1 Rb1 45.29(19) . . ?
N1 Zn1 Rb1 149.0(2) . . ?
Zn3 Zn1 Rb1 62.81(3) . . ?
O14 Zn2 O12 115.0(3) . . ?
O14 Zn2 N3 117.0(3) . . ?
O12 Zn2 N3 127.0(3) . . ?
O14 Zn2 O9 94.5(3) . . ?
O12 Zn2 O9 79.9(3) . . ?
N3 Zn2 O9 86.5(3) . . ?
O14 Zn2 N4 106.8(3) . . ?
O12 Zn2 N4 85.2(3) . . ?
N3 Zn2 N4 89.4(3) . . ?
O9 Zn2 N4 157.7(3) . . ?
O14 Zn2 Zn4 101.70(19) . . ?
O12 Zn2 Zn4 39.29(19) . . ?
N3 Zn2 Zn4 118.0(2) . . ?
O9 Zn2 Zn4 41.91(17) . . ?
N4 Zn2 Zn4 124.4(2) . . ?
O14 Zn2 Rb1 48.99(19) . . ?
O12 Zn2 Rb1 95.40(19) . . ?
N3 Zn2 Rb1 110.8(2) . . ?
O9 Zn2 Rb1 45.93(19) . . ?
N4 Zn2 Rb1 153.3(2) . . ?
Zn4 Zn2 Rb1 61.99(3) . . ?
O15 Zn3 O16 120.4(3) . . ?
O15 Zn3 O1 117.2(3) . . ?
O16 Zn3 O1 121.7(3) . . ?
O15 Zn3 O5 102.2(3) . . ?
O16 Zn3 O5 97.7(3) . . ?
O1 Zn3 O5 77.9(3) . . ?
O15 Zn3 O2 100.1(3) . . ?
O16 Zn3 O2 89.4(3) . . ?
O1 Zn3 O2 72.6(3) . . ?
O5 Zn3 O2 148.8(2) . . ?
O15 Zn3 Zn1 106.5(2) . . ?
O16 Zn3 Zn1 125.0(2) . . ?
O1 Zn3 Zn1 37.70(18) . . ?
O5 Zn3 Zn1 42.15(17) . . ?
O2 Zn3 Zn1 110.15(18) . . ?
O15 Zn3 Rb1 52.46(19) . . ?
O16 Zn3 Rb1 118.43(19) . . ?
O1 Zn3 Rb1 102.52(19) . . ?
O5 Zn3 Rb1 49.82(18) . . ?
O2 Zn3 Rb1 147.43(19) . . ?
Zn1 Zn3 Rb1 69.09(3) . . ?
O15 Zn4 O18 133.6(3) . . ?
O15 Zn4 O12 102.5(3) . . ?
O18 Zn4 O12 122.1(3) . . ?
O15 Zn4 O9 101.9(3) . . ?
O18 Zn4 O9 98.8(3) . . ?
O12 Zn4 O9 79.0(3) . . ?
O15 Zn4 O13 99.4(3) . . ?
O18 Zn4 O13 84.6(3) . . ?
O12 Zn4 O13 71.2(2) . . ?
O9 Zn4 O13 146.4(3) . . ?
O15 Zn4 Zn2 98.0(2) . . ?
O18 Zn4 Zn2 124.3(2) . . ?
O12 Zn4 Zn2 38.91(18) . . ?
O9 Zn4 Zn2 41.44(18) . . ?
O13 Zn4 Zn2 110.05(18) . . ?
O15 Zn4 Rb1 52.09(19) . . ?
O18 Zn4 Rb1 120.9(2) . . ?
O12 Zn4 Rb1 103.03(19) . . ?
O9 Zn4 Rb1 51.97(19) . . ?
O13 Zn4 Rb1 149.95(18) . . ?
Zn2 Zn4 Rb1 70.53(3) . . ?
O20 Rb1 O5 134.5(3) . . ?
O20 Rb1 O8 81.1(2) . . ?
O5 Rb1 O8 137.98(18) . . ?
O20 Rb1 O7 68.4(2) . . ?
O5 Rb1 O7 108.13(19) . . ?
O8 Rb1 O7 58.5(2) . . ?
O20 Rb1 O6 96.9(3) . . ?
O5 Rb1 O6 53.95(18) . . ?
O8 Rb1 O6 110.34(19) . . ?
O7 Rb1 O6 56.7(2) . . ?
O20 Rb1 O9 118.8(3) . . ?
O5 Rb1 O9 105.70(18) . . ?
O8 Rb1 O9 53.37(18) . . ?
O7 Rb1 O9 107.5(2) . . ?
O6 Rb1 O9 133.32(18) . . ?
O20 Rb1 O15 142.5(2) . . ?
O5 Rb1 O15 66.11(18) . . ?
O8 Rb1 O15 71.88(18) . . ?
O7 Rb1 O15 75.33(18) . . ?
O6 Rb1 O15 69.93(18) . . ?
O9 Rb1 O15 63.42(17) . . ?
O20 Rb1 O14 137.6(2) . . ?
O5 Rb1 O14 60.39(19) . . ?
O8 Rb1 O14 112.0(2) . . ?
O7 Rb1 O14 153.31(19) . . ?
O6 Rb1 O14 113.82(19) . . ?
O9 Rb1 O14 58.69(19) . . ?
O15 Rb1 O14 77.99(17) . . ?
O20 Rb1 C23 96.7(3) . . ?
O5 Rb1 C23 127.3(2) . . ?
O8 Rb1 C23 42.3(2) . . ?
O7 Rb1 C23 100.8(2) . . ?
O6 Rb1 C23 146.2(2) . . ?
O9 Rb1 C23 22.09(19) . . ?
O15 Rb1 C23 80.6(2) . . ?
O14 Rb1 C23 74.0(2) . . ?
O20 Rb1 C22 79.5(3) . . ?
O5 Rb1 C22 146.0(2) . . ?
O8 Rb1 C22 22.8(2) . . ?
O7 Rb1 C22 79.3(2) . . ?
O6 Rb1 C22 133.1(2) . . ?
O9 Rb1 C22 42.3(2) . . ?
O15 Rb1 C22 84.8(2) . . ?
O14 Rb1 C22 97.8(2) . . ?
C23 Rb1 C22 23.7(2) . . ?
O20 Rb1 C13 115.1(3) . . ?
O5 Rb1 C13 20.0(2) . . ?
O8 Rb1 C13 145.2(2) . . ?
O7 Rb1 C13 97.4(2) . . ?
O6 Rb1 C13 40.7(2) . . ?
O9 Rb1 C13 125.6(2) . . ?
O15 Rb1 C13 78.15(19) . . ?
O14 Rb1 C13 77.5(2) . . ?
C23 Rb1 C13 147.4(2) . . ?
C22 Rb1 C13 163.0(2) . . ?
O20 Rb1 C21 66.0(3) . . ?
O5 Rb1 C21 140.6(2) . . ?
O8 Rb1 C21 21.2(2) . . ?
O7 Rb1 C21 40.4(2) . . ?
O6 Rb1 C21 96.4(2) . . ?
O9 Rb1 C21 74.6(2) . . ?
O15 Rb1 C21 80.3(2) . . ?
O14 Rb1 C21 133.3(2) . . ?
C23 Rb1 C21 61.8(2) . . ?
C22 Rb1 C21 39.2(2) . . ?
C13 Rb1 C21 136.6(2) . . ?
C2 C1 C6 118.3(9) . . ?
C2 C1 C8 125.7(9) . . ?
C6 C1 C8 116.0(9) . . ?
O1 C2 C1 123.4(9) . . ?
O1 C2 C3 116.8(9) . . ?
C1 C2 C3 119.8(9) . . ?
O2 C3 C4 125.2(9) . . ?
O2 C3 C2 113.8(8) . . ?
C4 C3 C2 121.0(10) . . ?
C3 C4 C5 119.8(10) . . ?
C3 C4 H1 120.1 . . ?
C5 C4 H1 120.1 . . ?
C6 C5 C4 120.6(10) . . ?
C6 C5 H2 119.7 . . ?
C4 C5 H2 119.7 . . ?
C5 C6 C1 120.6(10) . . ?
C5 C6 H3 119.7 . . ?
C1 C6 H3 119.7 . . ?
C2 O1 Zn1 131.6(6) . . ?
C2 O1 Zn3 123.2(6) . . ?
Zn1 O1 Zn3 104.1(3) . . ?
C3 O2 C7 118.3(7) . . ?
C3 O2 Zn3 113.3(5) . . ?
C7 O2 Zn3 128.4(6) . . ?
O2 C7 H4 109.5 . . ?
O2 C7 H5 109.5 . . ?
H4 C7 H5 109.5 . . ?
O2 C7 H6 109.5 . . ?
H4 C7 H6 109.5 . . ?
H5 C7 H6 109.5 . . ?
N1 C8 C1 124.3(10) . . ?
N1 C8 H7 117.9 . . ?
C1 C8 H7 117.9 . . ?
C8 N1 O3 110.1(8) . . ?
C8 N1 Zn1 128.0(7) . . ?
O3 N1 Zn1 121.6(6) . . ?
N1 O3 C9 110.4(7) . . ?
O3 C9 C10 113.9(9) . . ?
O3 C9 H8 108.8 . . ?
C10 C9 H8 108.8 . . ?
O3 C9 H9 108.8 . . ?
C10 C9 H9 108.8 . . ?
H8 C9 H9 107.7 . . ?
O4 C10 C9 112.5(9) . . ?
O4 C10 H10 109.1 . . ?
C9 C10 H10 109.1 . . ?
O4 C10 H11 109.1 . . ?
C9 C10 H11 109.1 . . ?
H10 C10 H11 107.8 . . ?
N2 O4 C10 111.5(7) . . ?
C11 N2 O4 110.6(8) . . ?
C11 N2 Zn1 127.4(7) . . ?
O4 N2 Zn1 116.6(6) . . ?
N2 C11 C12 126.7(10) . . ?
N2 C11 H12 116.6 . . ?
C12 C11 H12 116.6 . . ?
C13 C12 C17 120.2(10) . . ?
C13 C12 C11 124.2(10) . . ?
C17 C12 C11 115.6(10) . . ?
O5 C13 C12 123.6(9) . . ?
O5 C13 C14 118.3(9) . . ?
C12 C13 C14 118.1(10) . . ?
O5 C13 Rb1 47.5(4) . . ?
C12 C13 Rb1 144.9(7) . . ?
C14 C13 Rb1 81.9(6) . . ?
O6 C14 C15 125.3(10) . . ?
O6 C14 C13 115.2(9) . . ?
C15 C14 C13 119.5(10) . . ?
O6 C14 Rb1 48.3(5) . . ?
C15 C14 Rb1 149.9(7) . . ?
C13 C14 Rb1 75.4(6) . . ?
C16 C15 C14 122.0(10) . . ?
C16 C15 H13 119.0 . . ?
C14 C15 H13 119.0 . . ?
C15 C16 C17 119.3(11) . . ?
C15 C16 H14 120.4 . . ?
C17 C16 H14 120.4 . . ?
C16 C17 C12 120.8(10) . . ?
C16 C17 H15 119.6 . . ?
C12 C17 H15 119.6 . . ?
C13 O5 Zn1 128.7(6) . . ?
C13 O5 Zn3 117.3(6) . . ?
Zn1 O5 Zn3 94.1(3) . . ?
C13 O5 Rb1 112.4(5) . . ?
Zn1 O5 Rb1 103.3(3) . . ?
Zn3 O5 Rb1 94.8(2) . . ?
C14 O6 C18 117.2(8) . . ?
C14 O6 Rb1 111.7(6) . . ?
C18 O6 Rb1 114.7(6) . . ?
O6 C18 C19 109.4(9) . . ?
O6 C18 H16 109.8 . . ?
C19 C18 H16 109.8 . . ?
O6 C18 H17 109.8 . . ?
C19 C18 H17 109.8 . . ?
H16 C18 H17 108.2 . . ?
O7 C19 C18 111.0(9) . . ?
O7 C19 H18 109.4 . . ?
C18 C19 H18 109.4 . . ?
O7 C19 H19 109.4 . . ?
C18 C19 H19 109.4 . . ?
H18 C19 H19 108.0 . . ?
C19 O7 C20 111.4(8) . . ?
C19 O7 Rb1 119.6(6) . . ?
C20 O7 Rb1 115.9(6) . . ?
O7 C20 C21 109.3(9) . . ?
O7 C20 H20 109.8 . . ?
C21 C20 H20 109.8 . . ?
O7 C20 H21 109.8 . . ?
C21 C20 H21 109.8 . . ?
H20 C20 H21 108.3 . . ?
O8 C21 C20 108.8(8) . . ?
O8 C21 Rb1 46.3(5) . . ?
C20 C21 Rb1 83.3(6) . . ?
O8 C21 H22 109.9 . . ?
C20 C21 H22 109.9 . . ?
Rb1 C21 H22 84.1 . . ?
O8 C21 H23 109.9 . . ?
C20 C21 H23 109.9 . . ?
Rb1 C21 H23 156.2 . . ?
H22 C21 H23 108.3 . . ?
C22 O8 C21 116.9(8) . . ?
C22 O8 Rb1 103.3(5) . . ?
C21 O8 Rb1 112.5(6) . . ?
C27 C22 O8 124.6(9) . . ?
C27 C22 C23 121.7(10) . . ?
O8 C22 C23 113.7(8) . . ?
C27 C22 Rb1 135.7(7) . . ?
O8 C22 Rb1 53.9(5) . . ?
C23 C22 Rb1 77.6(6) . . ?
O9 C23 C24 123.7(9) . . ?
O9 C23 C22 119.5(9) . . ?
C24 C23 C22 116.8(9) . . ?
O9 C23 Rb1 57.9(5) . . ?
C24 C23 Rb1 136.6(7) . . ?
C22 C23 Rb1 78.7(6) . . ?
C23 C24 C25 120.3(9) . . ?
C23 C24 C28 124.4(9) . . ?
C25 C24 C28 115.3(9) . . ?
C26 C25 C24 121.5(10) . . ?
C26 C25 H24 119.2 . . ?
C24 C25 H24 119.2 . . ?
C25 C26 C27 118.1(10) . . ?
C25 C26 H25 120.9 . . ?
C27 C26 H25 120.9 . . ?
C22 C27 C26 121.4(10) . . ?
C22 C27 H26 119.3 . . ?
C26 C27 H26 119.3 . . ?
C23 O9 Zn2 129.4(6) . . ?
C23 O9 Zn4 125.6(6) . . ?
Zn2 O9 Zn4 96.6(3) . . ?
C23 O9 Rb1 100.0(6) . . ?
Zn2 O9 Rb1 103.7(3) . . ?
Zn4 O9 Rb1 94.0(2) . . ?
N3 C28 C24 125.2(10) . . ?
N3 C28 H27 117.4 . . ?
C24 C28 H27 117.4 . . ?
C28 N3 O10 109.2(8) . . ?
C28 N3 Zn2 128.8(7) . . ?
O10 N3 Zn2 119.1(6) . . ?
C29 O10 N3 110.3(8) . . ?
O10 C29 C30 115.0(8) . . ?
O10 C29 H28 108.5 . . ?
C30 C29 H28 108.5 . . ?
O10 C29 H29 108.5 . . ?
C30 C29 H29 108.5 . . ?
H28 C29 H29 107.5 . . ?
O11 C30 C29 112.0(9) . . ?
O11 C30 H30 109.2 . . ?
C29 C30 H30 109.2 . . ?
O11 C30 H31 109.2 . . ?
C29 C30 H31 109.2 . . ?
H30 C30 H31 107.9 . . ?
N4 O11 C30 109.6(7) . . ?
C31 N4 O11 109.7(8) . . ?
C31 N4 Zn2 128.4(7) . . ?
O11 N4 Zn2 121.8(6) . . ?
N4 C31 C32 124.8(9) . . ?
N4 C31 H32 117.6 . . ?
C32 C31 H32 117.6 . . ?
C33 C32 C37 118.5(10) . . ?
C33 C32 C31 124.8(9) . . ?
C37 C32 C31 116.7(10) . . ?
O12 C33 C32 122.9(9) . . ?
O12 C33 C34 118.4(9) . . ?
C32 C33 C34 118.8(9) . . ?
O13 C34 C35 125.9(10) . . ?
O13 C34 C33 113.7(8) . . ?
C35 C34 C33 120.4(10) . . ?
C36 C35 C34 120.2(11) . . ?
C36 C35 H33 119.9 . . ?
C34 C35 H33 119.9 . . ?
C37 C36 C35 120.7(10) . . ?
C37 C36 H34 119.6 . . ?
C35 C36 H34 119.6 . . ?
C36 C37 C32 121.3(11) . . ?
C36 C37 H35 119.4 . . ?
C32 C37 H35 119.4 . . ?
C33 O12 Zn2 132.2(6) . . ?
C33 O12 Zn4 123.5(6) . . ?
Zn2 O12 Zn4 101.8(3) . . ?
C34 O13 C38 116.2(8) . . ?
C34 O13 Zn4 110.9(5) . . ?
C38 O13 Zn4 129.1(6) . . ?
O13 C38 H36 109.5 . . ?
O13 C38 H37 109.5 . . ?
H36 C38 H37 109.5 . . ?
O13 C38 H38 109.5 . . ?
H36 C38 H38 109.5 . . ?
H37 C38 H38 109.5 . . ?
Zn1 O14 Zn2 129.5(3) . . ?
Zn1 O14 Rb1 99.9(3) . . ?
Zn2 O14 Rb1 102.5(3) . . ?
Zn1 O14 H39 107.6 . . ?
Zn2 O14 H39 107.6 . . ?
Rb1 O14 H39 107.6 . . ?
Zn4 O15 Zn3 135.5(4) . . ?
Zn4 O15 Rb1 97.5(2) . . ?
Zn3 O15 Rb1 96.7(2) . . ?
Zn4 O15 H40 107.7 . . ?
Zn3 O15 H40 107.7 . . ?
Rb1 O15 H40 107.7 . . ?
C39 O16 Zn3 113.9(7) . . ?
O17 C39 O16 122.4(10) . . ?
O17 C39 C40 121.3(10) . . ?
O16 C39 C40 116.3(10) . . ?
C39 C40 H41 109.5 . . ?
C39 C40 H42 109.5 . . ?
H41 C40 H42 109.5 . . ?
C39 C40 H43 109.5 . . ?
H41 C40 H43 109.5 . . ?
H42 C40 H43 109.5 . . ?
C41 O18 Zn4 114.1(7) . . ?
O19 C41 O18 122.0(11) . . ?
O19 C41 C42 122.2(10) . . ?
O18 C41 C42 115.8(10) . . ?
C41 C42 H44 109.5 . . ?
C41 C42 H45 109.5 . . ?
H44 C42 H45 109.5 . . ?
C41 C42 H46 109.5 . . ?
H44 C42 H46 109.5 . . ?
H45 C42 H46 109.5 . . ?
C43 O20 Rb1 131.0(10) . . ?
C43 O20 H47 102(10) . . ?
Rb1 O20 H47 125(10) . . ?
O20 C43 H48 109.5 . . ?
O20 C43 H49 109.5 . . ?
H48 C43 H49 109.5 . . ?
O20 C43 H50 109.5 . . ?
H48 C43 H50 109.5 . . ?
H49 C43 H50 109.5 . . ?
O22 N5 O23 122(2) . . ?
O22 N5 O21 124(2) . . ?
O23 N5 O21 114(2) . . ?
O24 N6 O26 107(7) . . ?
O24 N6 O25 133(7) . . ?
O26 N6 O25 117(5) . . ?
C44 O27 H51 109.5 . . ?
O27 C44 H52 109.5 . . ?
O27 C44 H53 109.5 . . ?
H52 C44 H53 109.5 . . ?
O27 C44 H54 109.5 . . ?
H52 C44 H54 109.5 . . ?
H53 C44 H54 109.5 . . ?
C45 O28 H55 109.5 . . ?
O28 C45 H56 109.5 . . ?
O28 C45 H57 109.5 . . ?
H56 C45 H57 109.5 . . ?
O28 C45 H58 109.5 . . ?
H56 C45 H58 109.5 . . ?
H57 C45 H58 109.5 . . ?
H59 O29 H60 104(10) . . ?
Cl1 C46 Cl2 110.5(11) . . ?
Cl1 C46 Cl3 109.9(13) . . ?
Cl2 C46 Cl3 110.8(9) . . ?
Cl1 C46 H61 108.5 . . ?
Cl2 C46 H61 108.5 . . ?
Cl3 C46 H61 108.5 . . ?

loop_
_geom_bond_atom_site_label_1
_geom_bond_atom_site_label_2
_geom_bond_distance
_geom_bond_site_symmetry_2
_geom_bond_publ_flag
Zn1 O14 1.943(7) . ?
Zn1 O1 1.979(6) . ?
Zn1 N2 2.066(9) . ?
Zn1 O5 2.112(7) . ?
Zn1 N1 2.151(8) . ?
Zn1 Zn3 3.1387(16) . ?
Zn1 Rb1 3.9391(15) . ?
Zn2 O14 1.963(7) . ?
Zn2 O12 2.016(6) . ?
Zn2 N3 2.066(9) . ?
Zn2 O9 2.094(6) . ?
Zn2 N4 2.151(8) . ?
Zn2 Zn4 3.1419(16) . ?
Zn2 Rb1 4.0189(15) . ?
Zn3 O15 1.934(6) . ?
Zn3 O16 1.969(7) . ?
Zn3 O1 2.000(7) . ?
Zn3 O5 2.177(6) . ?
Zn3 O2 2.306(7) . ?
Zn3 Rb1 3.7510(14) . ?
Zn4 O15 1.922(7) . ?
Zn4 O18 1.941(7) . ?
Zn4 O12 2.032(7) . ?
Zn4 O9 2.113(6) . ?
Zn4 O13 2.416(7) . ?
Zn4 Rb1 3.7634(15) . ?
Rb1 O20 2.817(9) . ?
Rb1 O5 2.876(7) . ?
Rb1 O8 2.880(7) . ?
Rb1 O7 2.941(7) . ?
Rb1 O6 2.960(7) . ?
Rb1 O9 2.972(7) . ?
Rb1 O15 2.995(6) . ?
Rb1 O14 3.107(6) . ?
Rb1 C23 3.454(11) . ?
Rb1 C22 3.467(10) . ?
Rb1 C13 3.603(10) . ?
Rb1 C21 3.681(11) . ?
C1 C2 1.395(14) . ?
C1 C6 1.428(13) . ?
C1 C8 1.447(14) . ?
C2 O1 1.347(11) . ?
C2 C3 1.404(14) . ?
C3 O2 1.362(12) . ?
C3 C4 1.374(14) . ?
C4 C5 1.389(16) . ?
C4 H1 0.9500 . ?
C5 C6 1.371(15) . ?
C5 H2 0.9500 . ?
C6 H3 0.9500 . ?
O2 C7 1.448(11) . ?
C7 H4 0.9800 . ?
C7 H5 0.9800 . ?
C7 H6 0.9800 . ?
C8 N1 1.271(13) . ?
C8 H7 0.9500 . ?
N1 O3 1.424(11) . ?
O3 C9 1.440(13) . ?
C9 C10 1.506(15) . ?
C9 H8 0.9900 . ?
C9 H9 0.9900 . ?
C10 O4 1.436(12) . ?
C10 H10 0.9900 . ?
C10 H11 0.9900 . ?
O4 N2 1.428(11) . ?
N2 C11 1.275(14) . ?
C11 C12 1.442(15) . ?
C11 H12 0.9500 . ?
C12 C13 1.400(14) . ?
C12 C17 1.412(15) . ?
C13 O5 1.335(12) . ?
C13 C14 1.435(15) . ?
C14 O6 1.360(13) . ?
C14 C15 1.387(15) . ?
C15 C16 1.379(15) . ?
C15 H13 0.9500 . ?
C16 C17 1.381(16) . ?
C16 H14 0.9500 . ?
C17 H15 0.9500 . ?
O6 C18 1.443(12) . ?
C18 C19 1.476(16) . ?
C18 H16 0.9900 . ?
C18 H17 0.9900 . ?
C19 O7 1.409(12) . ?
C19 H18 0.9900 . ?
C19 H19 0.9900 . ?
O7 C20 1.451(13) . ?
C20 C21 1.478(15) . ?
C20 H20 0.9900 . ?
C20 H21 0.9900 . ?
C21 O8 1.442(12) . ?
C21 H22 0.9900 . ?
C21 H23 0.9900 . ?
O8 C22 1.379(12) . ?
C22 C27 1.363(14) . ?
C22 C23 1.424(14) . ?
C23 O9 1.319(11) . ?
C23 C24 1.399(14) . ?
C24 C25 1.416(13) . ?
C24 C28 1.454(14) . ?
C25 C26 1.374(15) . ?
C25 H24 0.9500 . ?
C26 C27 1.397(15) . ?
C26 H25 0.9500 . ?
C27 H26 0.9500 . ?
C28 N3 1.287(13) . ?
C28 H27 0.9500 . ?
N3 O10 1.437(10) . ?
O10 C29 1.435(13) . ?
C29 C30 1.505(15) . ?
C29 H28 0.9900 . ?
C29 H29 0.9900 . ?
C30 O11 1.455(13) . ?
C30 H30 0.9900 . ?
C30 H31 0.9900 . ?
O11 N4 1.438(11) . ?
N4 C31 1.272(13) . ?
C31 C32 1.454(15) . ?
C31 H32 0.9500 . ?
C32 C33 1.409(14) . ?
C32 C37 1.416(14) . ?
C33 O12 1.333(11) . ?
C33 C34 1.422(14) . ?
C34 O13 1.370(13) . ?
C34 C35 1.389(14) . ?
C35 C36 1.372(17) . ?
C35 H33 0.9500 . ?
C36 C37 1.368(17) . ?
C36 H34 0.9500 . ?
C37 H35 0.9500 . ?
O13 C38 1.445(12) . ?
C38 H36 0.9800 . ?
C38 H37 0.9800 . ?
C38 H38 0.9800 . ?
O14 H39 1.0000 . ?
O15 H40 1.0000 . ?
O16 C39 1.285(13) . ?
O17 C39 1.256(13) . ?
C39 C40 1.490(15) . ?
C40 H41 0.9800 . ?
C40 H42 0.9800 . ?
C40 H43 0.9800 . ?
O18 C41 1.307(13) . ?
O19 C41 1.242(13) . ?
C41 C42 1.501(16) . ?
C42 H44 0.9800 . ?
C42 H45 0.9800 . ?
C42 H46 0.9800 . ?
O20 C43 1.390(17) . ?
O20 H47 0.84(2) . ?
C43 H48 0.9800 . ?
C43 H49 0.9800 . ?
C43 H50 0.9800 . ?
O21 N5 1.25(3) . ?
O22 N5 1.22(3) . ?
O23 N5 1.24(3) . ?
O24 N6 1.20(4) . ?
O25 N6 1.23(8) . ?
O26 N6 1.23(8) . ?
O27 C44 1.331(19) . ?
O27 H51 0.8400 . ?
C44 H52 0.9800 . ?
C44 H53 0.9800 . ?
C44 H54 0.9800 . ?
O28 C45 1.34(3) . ?
O28 H55 0.8400 . ?
C45 H56 0.9800 . ?
C45 H57 0.9800 . ?
C45 H58 0.9800 . ?
O29 H59 0.848(10) . ?
O29 H60 0.846(10) . ?
Cl1 C46 1.75(2) . ?
Cl2 C46 1.76(2) . ?
Cl3 C46 1.767(19) . ?
C46 H61 1.0000 . ?

loop_
_geom_torsion_atom_site_label_1
_geom_torsion_atom_site_label_2
_geom_torsion_atom_site_label_3
_geom_torsion_atom_site_label_4
_geom_torsion
_geom_torsion_site_symmetry_1
_geom_torsion_site_symmetry_2
_geom_torsion_site_symmetry_3
_geom_torsion_site_symmetry_4
_geom_torsion_publ_flag
O14 Zn1 Zn3 O15 3.9(3) . . . . ?
O1 Zn1 Zn3 O15 113.4(4) . . . . ?
N2 Zn1 Zn3 O15 -143.4(3) . . . . ?
O5 Zn1 Zn3 O15 -90.1(3) . . . . ?
N1 Zn1 Zn3 O15 107.3(3) . . . . ?
Rb1 Zn1 Zn3 O15 -37.5(2) . . . . ?
O14 Zn1 Zn3 O16 152.2(3) . . . . ?
O1 Zn1 Zn3 O16 -98.3(4) . . . . ?
N2 Zn1 Zn3 O16 4.9(3) . . . . ?
O5 Zn1 Zn3 O16 58.2(4) . . . . ?
N1 Zn1 Zn3 O16 -104.5(4) . . . . ?
Rb1 Zn1 Zn3 O16 110.8(2) . . . . ?
O14 Zn1 Zn3 O1 -109.5(4) . . . . ?
N2 Zn1 Zn3 O1 103.2(4) . . . . ?
O5 Zn1 Zn3 O1 156.5(4) . . . . ?
N1 Zn1 Zn3 O1 -6.1(4) . . . . ?
Rb1 Zn1 Zn3 O1 -150.9(3) . . . . ?
O14 Zn1 Zn3 O5 94.1(3) . . . . ?
O1 Zn1 Zn3 O5 -156.5(4) . . . . ?
N2 Zn1 Zn3 O5 -53.3(4) . . . . ?
N1 Zn1 Zn3 O5 -162.6(4) . . . . ?
Rb1 Zn1 Zn3 O5 52.6(3) . . . . ?
O14 Zn1 Zn3 O2 -103.7(3) . . . . ?
O1 Zn1 Zn3 O2 5.7(4) . . . . ?
N2 Zn1 Zn3 O2 108.9(3) . . . . ?
O5 Zn1 Zn3 O2 162.2(3) . . . . ?
N1 Zn1 Zn3 O2 -0.4(3) . . . . ?
Rb1 Zn1 Zn3 O2 -145.2(2) . . . . ?
O14 Zn1 Zn3 Rb1 41.4(2) . . . . ?
O1 Zn1 Zn3 Rb1 150.9(3) . . . . ?
N2 Zn1 Zn3 Rb1 -105.9(3) . . . . ?
O5 Zn1 Zn3 Rb1 -52.6(3) . . . . ?
N1 Zn1 Zn3 Rb1 144.8(3) . . . . ?
O14 Zn2 Zn4 O15 15.3(3) . . . . ?
O12 Zn2 Zn4 O15 -100.0(4) . . . . ?
N3 Zn2 Zn4 O15 144.8(3) . . . . ?
O9 Zn2 Zn4 O15 99.0(3) . . . . ?
N4 Zn2 Zn4 O15 -104.6(3) . . . . ?
Rb1 Zn2 Zn4 O15 44.97(19) . . . . ?
O14 Zn2 Zn4 O18 -144.3(3) . . . . ?
O12 Zn2 Zn4 O18 100.4(4) . . . . ?
N3 Zn2 Zn4 O18 -14.8(4) . . . . ?
O9 Zn2 Zn4 O18 -60.6(4) . . . . ?
N4 Zn2 Zn4 O18 95.7(4) . . . . ?
Rb1 Zn2 Zn4 O18 -114.7(2) . . . . ?
O14 Zn2 Zn4 O12 115.3(4) . . . . ?
N3 Zn2 Zn4 O12 -115.2(4) . . . . ?
O9 Zn2 Zn4 O12 -161.0(4) . . . . ?
N4 Zn2 Zn4 O12 -4.7(4) . . . . ?
Rb1 Zn2 Zn4 O12 144.9(3) . . . . ?
O14 Zn2 Zn4 O9 -83.7(3) . . . . ?
O12 Zn2 Zn4 O9 161.0(4) . . . . ?
N3 Zn2 Zn4 O9 45.8(4) . . . . ?
N4 Zn2 Zn4 O9 156.3(4) . . . . ?
Rb1 Zn2 Zn4 O9 -54.1(3) . . . . ?
O14 Zn2 Zn4 O13 118.4(3) . . . . ?
O12 Zn2 Zn4 O13 3.1(4) . . . . ?
N3 Zn2 Zn4 O13 -112.1(3) . . . . ?
O9 Zn2 Zn4 O13 -157.9(3) . . . . ?
N4 Zn2 Zn4 O13 -1.6(3) . . . . ?
Rb1 Zn2 Zn4 O13 148.03(19) . . . . ?
O14 Zn2 Zn4 Rb1 -29.6(2) . . . . ?
O12 Zn2 Zn4 Rb1 -144.9(3) . . . . ?
N3 Zn2 Zn4 Rb1 99.9(3) . . . . ?
O9 Zn2 Zn4 Rb1 54.1(3) . . . . ?
N4 Zn2 Zn4 Rb1 -149.6(3) . . . . ?
C6 C1 C2 O1 -179.3(9) . . . . ?
C8 C1 C2 O1 3.0(17) . . . . ?
C6 C1 C2 C3 2.0(15) . . . . ?
C8 C1 C2 C3 -175.7(9) . . . . ?
O1 C2 C3 O2 -1.5(13) . . . . ?
C1 C2 C3 O2 177.3(9) . . . . ?
O1 C2 C3 C4 178.6(9) . . . . ?
C1 C2 C3 C4 -2.6(15) . . . . ?
O2 C3 C4 C5 -177.9(10) . . . . ?
C2 C3 C4 C5 2.0(16) . . . . ?
C3 C4 C5 C6 -0.9(17) . . . . ?
C4 C5 C6 C1 0.3(17) . . . . ?
C2 C1 C6 C5 -0.9(15) . . . . ?
C8 C1 C6 C5 177.0(10) . . . . ?
C1 C2 O1 Zn1 -7.0(15) . . . . ?
C3 C2 O1 Zn1 171.8(6) . . . . ?
C1 C2 O1 Zn3 -173.5(8) . . . . ?
C3 C2 O1 Zn3 5.3(12) . . . . ?
O14 Zn1 O1 C2 -91.2(8) . . . . ?
N2 Zn1 O1 C2 94.8(9) . . . . ?
O5 Zn1 O1 C2 175.3(9) . . . . ?
N1 Zn1 O1 C2 6.5(8) . . . . ?
Zn3 Zn1 O1 C2 -168.4(10) . . . . ?
Rb1 Zn1 O1 C2 -142.6(8) . . . . ?
O14 Zn1 O1 Zn3 77.2(3) . . . . ?
N2 Zn1 O1 Zn3 -96.8(4) . . . . ?
O5 Zn1 O1 Zn3 -16.3(3) . . . . ?
N1 Zn1 O1 Zn3 174.9(4) . . . . ?
Rb1 Zn1 O1 Zn3 25.8(3) . . . . ?
O15 Zn3 O1 C2 87.9(7) . . . . ?
O16 Zn3 O1 C2 -82.8(8) . . . . ?
O5 Zn3 O1 C2 -174.5(8) . . . . ?
O2 Zn3 O1 C2 -4.7(7) . . . . ?
Zn1 Zn3 O1 C2 169.6(9) . . . . ?
Rb1 Zn3 O1 C2 141.9(7) . . . . ?
O15 Zn3 O1 Zn1 -81.7(4) . . . . ?
O16 Zn3 O1 Zn1 107.6(3) . . . . ?
O5 Zn3 O1 Zn1 15.9(3) . . . . ?
O2 Zn3 O1 Zn1 -174.3(4) . . . . ?
Rb1 Zn3 O1 Zn1 -27.7(3) . . . . ?
C4 C3 O2 C7 -1.6(14) . . . . ?
C2 C3 O2 C7 178.5(9) . . . . ?
C4 C3 O2 Zn3 177.8(8) . . . . ?
C2 C3 O2 Zn3 -2.1(10) . . . . ?
O15 Zn3 O2 C3 -112.0(6) . . . . ?
O16 Zn3 O2 C3 127.2(6) . . . . ?
O1 Zn3 O2 C3 3.5(6) . . . . ?
O5 Zn3 O2 C3 23.1(9) . . . . ?
Zn1 Zn3 O2 C3 -0.2(6) . . . . ?
Rb1 Zn3 O2 C3 -82.6(7) . . . . ?
O15 Zn3 O2 C7 67.3(8) . . . . ?
O16 Zn3 O2 C7 -53.5(8) . . . . ?
O1 Zn3 O2 C7 -177.2(8) . . . . ?
O5 Zn3 O2 C7 -157.5(7) . . . . ?
Zn1 Zn3 O2 C7 179.2(7) . . . . ?
Rb1 Zn3 O2 C7 96.7(8) . . . . ?
C2 C1 C8 N1 -1.6(17) . . . . ?
C6 C1 C8 N1 -179.3(10) . . . . ?
C1 C8 N1 O3 177.6(9) . . . . ?
C1 C8 N1 Zn1 3.5(15) . . . . ?
O14 Zn1 N1 C8 100.3(9) . . . . ?
O1 Zn1 N1 C8 -4.8(9) . . . . ?
N2 Zn1 N1 C8 -122.7(9) . . . . ?
O5 Zn1 N1 C8 -44.4(15) . . . . ?
Zn3 Zn1 N1 C8 -1.1(10) . . . . ?
Rb1 Zn1 N1 C8 93.0(9) . . . . ?
O14 Zn1 N1 O3 -73.2(7) . . . . ?
O1 Zn1 N1 O3 -178.3(7) . . . . ?
N2 Zn1 N1 O3 63.9(7) . . . . ?
O5 Zn1 N1 O3 142.2(8) . . . . ?
Zn3 Zn1 N1 O3 -174.5(6) . . . . ?
Rb1 Zn1 N1 O3 -80.5(8) . . . . ?
C8 N1 O3 C9 172.8(8) . . . . ?
Zn1 N1 O3 C9 -12.7(10) . . . . ?
N1 O3 C9 C10 -80.4(11) . . . . ?
O3 C9 C10 O4 52.0(13) . . . . ?
C9 C10 O4 N2 65.3(12) . . . . ?
C10 O4 N2 C11 126.3(9) . . . . ?
C10 O4 N2 Zn1 -77.6(9) . . . . ?
O14 Zn1 N2 C11 -111.6(8) . . . . ?
O1 Zn1 N2 C11 60.0(9) . . . . ?
O5 Zn1 N2 C11 -16.6(8) . . . . ?
N1 Zn1 N2 C11 146.2(9) . . . . ?
Zn3 Zn1 N2 C11 17.2(9) . . . . ?
Rb1 Zn1 N2 C11 -53.1(9) . . . . ?
O14 Zn1 N2 O4 97.1(7) . . . . ?
O1 Zn1 N2 O4 -91.4(6) . . . . ?
O5 Zn1 N2 O4 -168.0(6) . . . . ?
N1 Zn1 N2 O4 -5.2(6) . . . . ?
Zn3 Zn1 N2 O4 -134.2(5) . . . . ?
Rb1 Zn1 N2 O4 155.5(5) . . . . ?
O4 N2 C11 C12 174.9(8) . . . . ?
Zn1 N2 C11 C12 22.1(14) . . . . ?
N2 C11 C12 C13 -8.9(15) . . . . ?
N2 C11 C12 C17 170.4(9) . . . . ?
C17 C12 C13 O5 174.7(8) . . . . ?
C11 C12 C13 O5 -6.0(14) . . . . ?
C17 C12 C13 C14 -4.0(13) . . . . ?
C11 C12 C13 C14 175.2(8) . . . . ?
C17 C12 C13 Rb1 -122.9(11) . . . . ?
C11 C12 C13 Rb1 56.4(15) . . . . ?
O20 Rb1 C13 O5 166.4(6) . . . . ?
O8 Rb1 C13 O5 -81.5(7) . . . . ?
O7 Rb1 C13 O5 -124.0(6) . . . . ?
O6 Rb1 C13 O5 -123.7(7) . . . . ?
O9 Rb1 C13 O5 -6.2(7) . . . . ?
O15 Rb1 C13 O5 -50.7(6) . . . . ?
O14 Rb1 C13 O5 29.4(6) . . . . ?
C23 Rb1 C13 O5 -0.4(8) . . . . ?
C22 Rb1 C13 O5 -46.3(11) . . . . ?
C21 Rb1 C13 O5 -112.6(6) . . . . ?
O20 Rb1 C13 C12 76.3(12) . . . . ?
O5 Rb1 C13 C12 -90.2(13) . . . . ?
O8 Rb1 C13 C12 -171.6(10) . . . . ?
O7 Rb1 C13 C12 145.9(11) . . . . ?
O6 Rb1 C13 C12 146.2(13) . . . . ?
O9 Rb1 C13 C12 -96.4(11) . . . . ?
O15 Rb1 C13 C12 -140.9(12) . . . . ?
O14 Rb1 C13 C12 -60.8(11) . . . . ?
C23 Rb1 C13 C12 -90.6(12) . . . . ?
C22 Rb1 C13 C12 -136.4(11) . . . . ?
C21 Rb1 C13 C12 157.2(11) . . . . ?
O20 Rb1 C13 C14 -52.5(6) . . . . ?
O5 Rb1 C13 C14 141.1(9) . . . . ?
O8 Rb1 C13 C14 59.7(7) . . . . ?
O7 Rb1 C13 C14 17.1(5) . . . . ?
O6 Rb1 C13 C14 17.5(5) . . . . ?
O9 Rb1 C13 C14 134.9(5) . . . . ?
O15 Rb1 C13 C14 90.4(5) . . . . ?
O14 Rb1 C13 C14 170.5(5) . . . . ?
C23 Rb1 C13 C14 140.7(5) . . . . ?
C22 Rb1 C13 C14 94.9(9) . . . . ?
C21 Rb1 C13 C14 28.5(7) . . . . ?
O5 C13 C14 O6 3.6(12) . . . . ?
C12 C13 C14 O6 -177.5(8) . . . . ?
Rb1 C13 C14 O6 -28.1(7) . . . . ?
O5 C13 C14 C15 -176.7(8) . . . . ?
C12 C13 C14 C15 2.2(13) . . . . ?
Rb1 C13 C14 C15 151.6(8) . . . . ?
O5 C13 C14 Rb1 31.7(7) . . . . ?
C12 C13 C14 Rb1 -149.4(8) . . . . ?
O20 Rb1 C14 O6 -81.7(6) . . . . ?
O5 Rb1 C14 O6 125.7(7) . . . . ?
O8 Rb1 C14 O6 5.4(7) . . . . ?
O7 Rb1 C14 O6 -17.3(6) . . . . ?
O9 Rb1 C14 O6 83.1(7) . . . . ?
O15 Rb1 C14 O6 60.2(6) . . . . ?
O14 Rb1 C14 O6 135.8(6) . . . . ?
C23 Rb1 C14 O6 65.2(10) . . . . ?
C22 Rb1 C14 O6 5.4(9) . . . . ?
C13 Rb1 C14 O6 145.2(9) . . . . ?
C21 Rb1 C14 O6 -13.4(7) . . . . ?
O20 Rb1 C14 C15 8.7(15) . . . . ?
O5 Rb1 C14 C15 -143.9(16) . . . . ?
O8 Rb1 C14 C15 95.8(15) . . . . ?
O7 Rb1 C14 C15 73.1(15) . . . . ?
O6 Rb1 C14 C15 90.4(16) . . . . ?
O9 Rb1 C14 C15 173.5(13) . . . . ?
O15 Rb1 C14 C15 150.6(15) . . . . ?
O14 Rb1 C14 C15 -133.8(15) . . . . ?
C23 Rb1 C14 C15 155.6(13) . . . . ?
C22 Rb1 C14 C15 95.8(15) . . . . ?
C13 Rb1 C14 C15 -124.4(17) . . . . ?
C21 Rb1 C14 C15 77.0(15) . . . . ?
O20 Rb1 C14 C13 133.1(5) . . . . ?
O5 Rb1 C14 C13 -19.5(5) . . . . ?
O8 Rb1 C14 C13 -139.8(5) . . . . ?
O7 Rb1 C14 C13 -162.5(6) . . . . ?
O6 Rb1 C14 C13 -145.2(9) . . . . ?
O9 Rb1 C14 C13 -62.1(6) . . . . ?
O15 Rb1 C14 C13 -85.0(5) . . . . ?
O14 Rb1 C14 C13 -9.4(5) . . . . ?
C23 Rb1 C14 C13 -80.0(9) . . . . ?
C22 Rb1 C14 C13 -139.8(6) . . . . ?
C21 Rb1 C14 C13 -158.6(5) . . . . ?
O6 C14 C15 C16 -179.3(9) . . . . ?
C13 C14 C15 C16 1.1(15) . . . . ?
Rb1 C14 C15 C16 114.5(14) . . . . ?
C14 C15 C16 C17 -2.4(15) . . . . ?
C15 C16 C17 C12 0.5(15) . . . . ?
C13 C12 C17 C16 2.8(14) . . . . ?
C11 C12 C17 C16 -176.5(9) . . . . ?
C12 C13 O5 Zn1 5.9(12) . . . . ?
C14 C13 O5 Zn1 -175.3(6) . . . . ?
Rb1 C13 O5 Zn1 -130.4(8) . . . . ?
C12 C13 O5 Zn3 -115.2(8) . . . . ?
C14 C13 O5 Zn3 63.6(9) . . . . ?
Rb1 C13 O5 Zn3 108.4(6) . . . . ?
C12 C13 O5 Rb1 136.3(7) . . . . ?
C14 C13 O5 Rb1 -44.9(9) . . . . ?
O14 Zn1 O5 C13 139.5(7) . . . . ?
O1 Zn1 O5 C13 -115.8(7) . . . . ?
N2 Zn1 O5 C13 3.2(7) . . . . ?
N1 Zn1 O5 C13 -75.6(12) . . . . ?
Zn3 Zn1 O5 C13 -130.3(8) . . . . ?
Rb1 Zn1 O5 C13 133.7(8) . . . . ?
O14 Zn1 O5 Zn3 -90.1(3) . . . . ?
O1 Zn1 O5 Zn3 14.5(3) . . . . ?
N2 Zn1 O5 Zn3 133.6(3) . . . . ?
N1 Zn1 O5 Zn3 54.7(10) . . . . ?
Rb1 Zn1 O5 Zn3 -96.0(3) . . . . ?
O14 Zn1 O5 Rb1 5.8(3) . . . . ?
O1 Zn1 O5 Rb1 110.5(3) . . . . ?
N2 Zn1 O5 Rb1 -130.5(3) . . . . ?
N1 Zn1 O5 Rb1 150.6(9) . . . . ?
Zn3 Zn1 O5 Rb1 96.0(3) . . . . ?
O15 Zn3 O5 C13 -120.9(6) . . . . ?
O16 Zn3 O5 C13 2.6(7) . . . . ?
O1 Zn3 O5 C13 123.5(7) . . . . ?
O2 Zn3 O5 C13 104.4(7) . . . . ?
Zn1 Zn3 O5 C13 138.0(7) . . . . ?
Rb1 Zn3 O5 C13 -118.3(7) . . . . ?
O15 Zn3 O5 Zn1 101.1(3) . . . . ?
O16 Zn3 O5 Zn1 -135.4(3) . . . . ?
O1 Zn3 O5 Zn1 -14.5(3) . . . . ?
O2 Zn3 O5 Zn1 -33.6(6) . . . . ?
Rb1 Zn3 O5 Zn1 103.7(3) . . . . ?
O15 Zn3 O5 Rb1 -2.6(3) . . . . ?
O16 Zn3 O5 Rb1 120.9(2) . . . . ?
O1 Zn3 O5 Rb1 -118.2(3) . . . . ?
O2 Zn3 O5 Rb1 -137.3(4) . . . . ?
Zn1 Zn3 O5 Rb1 -103.7(3) . . . . ?
O20 Rb1 O5 C13 -17.3(7) . . . . ?
O8 Rb1 O5 C13 122.6(6) . . . . ?
O7 Rb1 O5 C13 59.9(6) . . . . ?
O6 Rb1 O5 C13 42.2(6) . . . . ?
O9 Rb1 O5 C13 174.8(6) . . . . ?
O15 Rb1 O5 C13 124.0(6) . . . . ?
O14 Rb1 O5 C13 -146.6(6) . . . . ?
C23 Rb1 O5 C13 179.7(6) . . . . ?
C22 Rb1 O5 C13 157.8(6) . . . . ?
C21 Rb1 O5 C13 90.1(6) . . . . ?
O20 Rb1 O5 Zn1 125.1(3) . . . . ?
O8 Rb1 O5 Zn1 -95.0(3) . . . . ?
O7 Rb1 O5 Zn1 -157.7(2) . . . . ?
O6 Rb1 O5 Zn1 -175.4(3) . . . . ?
O9 Rb1 O5 Zn1 -42.8(3) . . . . ?
O15 Rb1 O5 Zn1 -93.6(3) . . . . ?
O14 Rb1 O5 Zn1 -4.2(2) . . . . ?
C23 Rb1 O5 Zn1 -37.9(3) . . . . ?
C22 Rb1 O5 Zn1 -59.8(5) . . . . ?
C13 Rb1 O5 Zn1 142.4(7) . . . . ?
C21 Rb1 O5 Zn1 -127.5(3) . . . . ?
O20 Rb1 O5 Zn3 -139.6(3) . . . . ?
O8 Rb1 O5 Zn3 0.4(4) . . . . ?
O7 Rb1 O5 Zn3 -62.3(3) . . . . ?
O6 Rb1 O5 Zn3 -80.1(3) . . . . ?
O9 Rb1 O5 Zn3 52.5(2) . . . . ?
O15 Rb1 O5 Zn3 1.77(19) . . . . ?
O14 Rb1 O5 Zn3 91.2(2) . . . . ?
C23 Rb1 O5 Zn3 57.5(3) . . . . ?
C22 Rb1 O5 Zn3 35.5(5) . . . . ?
C13 Rb1 O5 Zn3 -122.2(7) . . . . ?
C21 Rb1 O5 Zn3 -32.2(4) . . . . ?
C15 C14 O6 C18 -6.9(14) . . . . ?
C13 C14 O6 C18 172.8(8) . . . . ?
Rb1 C14 O6 C18 135.2(9) . . . . ?
C15 C14 O6 Rb1 -142.0(8) . . . . ?
C13 C14 O6 Rb1 37.6(9) . . . . ?
O20 Rb1 O6 C14 101.4(6) . . . . ?
O5 Rb1 O6 C14 -40.4(6) . . . . ?
O8 Rb1 O6 C14 -175.6(6) . . . . ?
O7 Rb1 O6 C14 159.9(7) . . . . ?
O9 Rb1 O6 C14 -117.3(6) . . . . ?
O15 Rb1 O6 C14 -114.9(6) . . . . ?
O14 Rb1 O6 C14 -48.7(6) . . . . ?
C23 Rb1 O6 C14 -145.5(6) . . . . ?
C22 Rb1 O6 C14 -176.7(6) . . . . ?
C13 Rb1 O6 C14 -19.7(5) . . . . ?
C21 Rb1 O6 C14 167.9(6) . . . . ?
O20 Rb1 O6 C18 -35.0(7) . . . . ?
O5 Rb1 O6 C18 -176.7(7) . . . . ?
O8 Rb1 O6 C18 48.0(7) . . . . ?
O7 Rb1 O6 C18 23.6(6) . . . . ?
O9 Rb1 O6 C18 106.4(6) . . . . ?
O15 Rb1 O6 C18 108.8(6) . . . . ?
O14 Rb1 O6 C18 175.0(6) . . . . ?
C23 Rb1 O6 C18 78.2(7) . . . . ?
C22 Rb1 O6 C18 47.0(7) . . . . ?
C13 Rb1 O6 C18 -156.1(7) . . . . ?
C21 Rb1 O6 C18 31.6(6) . . . . ?
C14 O6 C18 C19 173.1(8) . . . . ?
Rb1 O6 C18 C19 -53.1(9) . . . . ?
O6 C18 C19 O7 60.3(11) . . . . ?
C18 C19 O7 C20 -178.1(8) . . . . ?
C18 C19 O7 Rb1 -38.5(10) . . . . ?
O20 Rb1 O7 C19 122.8(7) . . . . ?
O5 Rb1 O7 C19 -8.7(7) . . . . ?
O8 Rb1 O7 C19 -144.4(7) . . . . ?
O6 Rb1 O7 C19 8.4(6) . . . . ?
O9 Rb1 O7 C19 -122.4(7) . . . . ?
O15 Rb1 O7 C19 -67.0(7) . . . . ?
O14 Rb1 O7 C19 -68.3(9) . . . . ?
C23 Rb1 O7 C19 -144.1(7) . . . . ?
C22 Rb1 O7 C19 -154.4(7) . . . . ?
C13 Rb1 O7 C19 8.7(7) . . . . ?
C21 Rb1 O7 C19 -159.2(8) . . . . ?
O20 Rb1 O7 C20 -99.3(7) . . . . ?
O5 Rb1 O7 C20 129.2(6) . . . . ?
O8 Rb1 O7 C20 -6.6(6) . . . . ?
O6 Rb1 O7 C20 146.3(7) . . . . ?
O9 Rb1 O7 C20 15.5(7) . . . . ?
O15 Rb1 O7 C20 70.9(6) . . . . ?
O14 Rb1 O7 C20 69.6(8) . . . . ?
C23 Rb1 O7 C20 -6.3(7) . . . . ?
C22 Rb1 O7 C20 -16.5(6) . . . . ?
C13 Rb1 O7 C20 146.5(6) . . . . ?
C21 Rb1 O7 C20 -21.4(6) . . . . ?
C19 O7 C20 C21 179.7(8) . . . . ?
Rb1 O7 C20 C21 38.5(10) . . . . ?
O7 C20 C21 O8 -66.0(11) . . . . ?
O7 C20 C21 Rb1 -26.8(7) . . . . ?
O20 Rb1 C21 O8 -132.6(7) . . . . ?
O5 Rb1 C21 O8 95.6(6) . . . . ?
O7 Rb1 C21 O8 143.1(7) . . . . ?
O6 Rb1 C21 O8 132.7(6) . . . . ?
O9 Rb1 C21 O8 -0.6(6) . . . . ?
O15 Rb1 C21 O8 64.4(6) . . . . ?
O14 Rb1 C21 O8 1.1(7) . . . . ?
C23 Rb1 C21 O8 -20.0(5) . . . . ?
C22 Rb1 C21 O8 -29.4(5) . . . . ?
C13 Rb1 C21 O8 125.5(6) . . . . ?
O20 Rb1 C21 C20 103.3(7) . . . . ?
O5 Rb1 C21 C20 -28.6(8) . . . . ?
O8 Rb1 C21 C20 -124.1(10) . . . . ?
O7 Rb1 C21 C20 18.9(6) . . . . ?
O6 Rb1 C21 C20 8.6(7) . . . . ?
O9 Rb1 C21 C20 -124.7(7) . . . . ?
O15 Rb1 C21 C20 -59.8(6) . . . . ?
O14 Rb1 C21 C20 -123.0(6) . . . . ?
C23 Rb1 C21 C20 -144.2(7) . . . . ?
C22 Rb1 C21 C20 -153.5(8) . . . . ?
C13 Rb1 C21 C20 1.3(8) . . . . ?
C20 C21 O8 C22 179.5(9) . . . . ?
Rb1 C21 O8 C22 119.2(9) . . . . ?
C20 C21 O8 Rb1 60.3(10) . . . . ?
O20 Rb1 O8 C22 -84.0(6) . . . . ?
O5 Rb1 O8 C22 123.7(5) . . . . ?
O7 Rb1 O8 C22 -154.1(6) . . . . ?
O6 Rb1 O8 C22 -178.1(5) . . . . ?
O9 Rb1 O8 C22 52.4(5) . . . . ?
O15 Rb1 O8 C22 122.4(6) . . . . ?
O14 Rb1 O8 C22 54.0(6) . . . . ?
C23 Rb1 O8 C22 26.4(5) . . . . ?
C13 Rb1 O8 C22 154.1(5) . . . . ?
C21 Rb1 O8 C22 -126.9(9) . . . . ?
O20 Rb1 O8 C21 42.9(6) . . . . ?
O5 Rb1 O8 C21 -109.4(6) . . . . ?
O7 Rb1 O8 C21 -27.2(6) . . . . ?
O6 Rb1 O8 C21 -51.2(6) . . . . ?
O9 Rb1 O8 C21 179.3(7) . . . . ?
O15 Rb1 O8 C21 -110.7(6) . . . . ?
O14 Rb1 O8 C21 -179.1(6) . . . . ?
C23 Rb1 O8 C21 153.3(7) . . . . ?
C22 Rb1 O8 C21 126.9(9) . . . . ?
C13 Rb1 O8 C21 -79.0(7) . . . . ?
C21 O8 C22 C27 1.0(14) . . . . ?
Rb1 O8 C22 C27 125.0(9) . . . . ?
C21 O8 C22 C23 -176.5(8) . . . . ?
Rb1 O8 C22 C23 -52.5(8) . . . . ?
C21 O8 C22 Rb1 -124.1(9) . . . . ?
O20 Rb1 C22 C27 -12.9(11) . . . . ?
O5 Rb1 C22 C27 170.7(9) . . . . ?
O8 Rb1 C22 C27 -105.0(13) . . . . ?
O7 Rb1 C22 C27 -82.7(11) . . . . ?
O6 Rb1 C22 C27 -102.5(11) . . . . ?
O9 Rb1 C22 C27 146.0(12) . . . . ?
O15 Rb1 C22 C27 -158.7(11) . . . . ?
O14 Rb1 C22 C27 124.2(11) . . . . ?
C23 Rb1 C22 C27 123.1(13) . . . . ?
C13 Rb1 C22 C27 -163.1(9) . . . . ?
C21 Rb1 C22 C27 -77.7(11) . . . . ?
O20 Rb1 C22 O8 92.1(6) . . . . ?
O5 Rb1 C22 O8 -84.4(6) . . . . ?
O7 Rb1 C22 O8 22.3(5) . . . . ?
O6 Rb1 C22 O8 2.5(7) . . . . ?
O9 Rb1 C22 O8 -109.1(6) . . . . ?
O15 Rb1 C22 O8 -53.7(5) . . . . ?
O14 Rb1 C22 O8 -130.8(5) . . . . ?
C23 Rb1 C22 O8 -132.0(8) . . . . ?
C13 Rb1 C22 O8 -58.1(11) . . . . ?
C21 Rb1 C22 O8 27.3(5) . . . . ?
O20 Rb1 C22 C23 -136.0(6) . . . . ?
O5 Rb1 C22 C23 47.6(7) . . . . ?
O8 Rb1 C22 C23 132.0(8) . . . . ?
O7 Rb1 C22 C23 154.3(6) . . . . ?
O6 Rb1 C22 C23 134.5(5) . . . . ?
O9 Rb1 C22 C23 22.9(5) . . . . ?
O15 Rb1 C22 C23 78.3(5) . . . . ?
O14 Rb1 C22 C23 1.2(5) . . . . ?
C13 Rb1 C22 C23 73.8(10) . . . . ?
C21 Rb1 C22 C23 159.3(7) . . . . ?
C27 C22 C23 O9 -179.2(9) . . . . ?
O8 C22 C23 O9 -1.6(13) . . . . ?
Rb1 C22 C23 O9 -42.6(8) . . . . ?
C27 C22 C23 C24 0.2(15) . . . . ?
O8 C22 C23 C24 177.8(8) . . . . ?
Rb1 C22 C23 C24 136.8(8) . . . . ?
C27 C22 C23 Rb1 -136.6(10) . . . . ?
O8 C22 C23 Rb1 41.0(7) . . . . ?
O20 Rb1 C23 O9 179.4(5) . . . . ?
O5 Rb1 C23 O9 -12.8(6) . . . . ?
O8 Rb1 C23 O9 110.6(6) . . . . ?
O7 Rb1 C23 O9 110.1(5) . . . . ?
O6 Rb1 C23 O9 66.2(7) . . . . ?
O15 Rb1 C23 O9 37.2(5) . . . . ?
O14 Rb1 C23 O9 -42.9(5) . . . . ?
C22 Rb1 C23 O9 135.9(9) . . . . ?
C13 Rb1 C23 O9 -12.6(8) . . . . ?
C21 Rb1 C23 O9 121.2(6) . . . . ?
O20 Rb1 C23 C24 -73.7(10) . . . . ?
O5 Rb1 C23 C24 94.1(9) . . . . ?
O8 Rb1 C23 C24 -142.6(11) . . . . ?
O7 Rb1 C23 C24 -143.0(9) . . . . ?
O6 Rb1 C23 C24 173.1(8) . . . . ?
O9 Rb1 C23 C24 106.9(12) . . . . ?
O15 Rb1 C23 C24 144.1(10) . . . . ?
O14 Rb1 C23 C24 64.0(9) . . . . ?
C22 Rb1 C23 C24 -117.2(12) . . . . ?
C13 Rb1 C23 C24 94.3(10) . . . . ?
C21 Rb1 C23 C24 -131.9(10) . . . . ?
O20 Rb1 C23 C22 43.5(6) . . . . ?
O5 Rb1 C23 C22 -148.7(5) . . . . ?
O8 Rb1 C23 C22 -25.3(5) . . . . ?
O7 Rb1 C23 C22 -25.7(6) . . . . ?
O6 Rb1 C23 C22 -69.7(7) . . . . ?
O9 Rb1 C23 C22 -135.9(9) . . . . ?
O15 Rb1 C23 C22 -98.7(5) . . . . ?
O14 Rb1 C23 C22 -178.8(6) . . . . ?
C13 Rb1 C23 C22 -148.5(5) . . . . ?
C21 Rb1 C23 C22 -14.7(5) . . . . ?
O9 C23 C24 C25 -179.3(9) . . . . ?
C22 C23 C24 C25 1.3(14) . . . . ?
Rb1 C23 C24 C25 103.6(11) . . . . ?
O9 C23 C24 C28 -0.3(16) . . . . ?
C22 C23 C24 C28 -179.7(9) . . . . ?
Rb1 C23 C24 C28 -77.4(12) . . . . ?
C23 C24 C25 C26 -0.7(15) . . . . ?
C28 C24 C25 C26 -179.8(9) . . . . ?
C24 C25 C26 C27 -1.4(16) . . . . ?
O8 C22 C27 C26 -179.7(10) . . . . ?
C23 C22 C27 C26 -2.4(16) . . . . ?
Rb1 C22 C27 C26 -108.2(12) . . . . ?
C25 C26 C27 C22 2.9(17) . . . . ?
C24 C23 O9 Zn2 -10.7(14) . . . . ?
C22 C23 O9 Zn2 168.7(7) . . . . ?
Rb1 C23 O9 Zn2 117.1(7) . . . . ?
C24 C23 O9 Zn4 129.9(8) . . . . ?
C22 C23 O9 Zn4 -50.7(12) . . . . ?
Rb1 C23 O9 Zn4 -102.3(6) . . . . ?
C24 C23 O9 Rb1 -127.8(9) . . . . ?
C22 C23 O9 Rb1 51.6(9) . . . . ?
O14 Zn2 O9 C23 -108.8(8) . . . . ?
O12 Zn2 O9 C23 136.6(8) . . . . ?
N3 Zn2 O9 C23 8.1(8) . . . . ?
N4 Zn2 O9 C23 87.9(10) . . . . ?
Zn4 Zn2 O9 C23 148.7(9) . . . . ?
Rb1 Zn2 O9 C23 -115.5(8) . . . . ?
O14 Zn2 O9 Zn4 102.5(3) . . . . ?
O12 Zn2 O9 Zn4 -12.1(3) . . . . ?
N3 Zn2 O9 Zn4 -140.7(3) . . . . ?
N4 Zn2 O9 Zn4 -60.8(8) . . . . ?
Rb1 Zn2 O9 Zn4 95.7(3) . . . . ?
O14 Zn2 O9 Rb1 6.7(3) . . . . ?
O12 Zn2 O9 Rb1 -107.8(3) . . . . ?
N3 Zn2 O9 Rb1 123.6(3) . . . . ?
N4 Zn2 O9 Rb1 -156.6(6) . . . . ?
Zn4 Zn2 O9 Rb1 -95.7(3) . . . . ?
O15 Zn4 O9 C23 121.0(8) . . . . ?
O18 Zn4 O9 C23 -17.2(8) . . . . ?
O12 Zn4 O9 C23 -138.4(8) . . . . ?
O13 Zn4 O9 C23 -110.7(8) . . . . ?
Zn2 Zn4 O9 C23 -150.4(9) . . . . ?
Rb1 Zn4 O9 C23 105.3(8) . . . . ?
O15 Zn4 O9 Zn2 -88.5(3) . . . . ?
O18 Zn4 O9 Zn2 133.2(3) . . . . ?
O12 Zn4 O9 Zn2 12.0(3) . . . . ?
O13 Zn4 O9 Zn2 39.7(6) . . . . ?
Rb1 Zn4 O9 Zn2 -104.3(3) . . . . ?
O15 Zn4 O9 Rb1 15.7(3) . . . . ?
O18 Zn4 O9 Rb1 -122.5(2) . . . . ?
O12 Zn4 O9 Rb1 116.3(3) . . . . ?
O13 Zn4 O9 Rb1 144.0(4) . . . . ?
Zn2 Zn4 O9 Rb1 104.3(3) . . . . ?
O20 Rb1 O9 C23 -0.7(6) . . . . ?
O5 Rb1 O9 C23 169.5(5) . . . . ?
O8 Rb1 O9 C23 -51.7(5) . . . . ?
O7 Rb1 O9 C23 -75.2(6) . . . . ?
O6 Rb1 O9 C23 -135.7(5) . . . . ?
O15 Rb1 O9 C23 -138.2(6) . . . . ?
O14 Rb1 O9 C23 130.0(6) . . . . ?
C22 Rb1 O9 C23 -24.6(5) . . . . ?
C13 Rb1 O9 C23 171.7(5) . . . . ?
C21 Rb1 O9 C23 -51.5(5) . . . . ?
O20 Rb1 O9 Zn2 -135.6(3) . . . . ?
O5 Rb1 O9 Zn2 34.5(3) . . . . ?
O8 Rb1 O9 Zn2 173.4(3) . . . . ?
O7 Rb1 O9 Zn2 149.8(2) . . . . ?
O6 Rb1 O9 Zn2 89.4(3) . . . . ?
O15 Rb1 O9 Zn2 86.9(3) . . . . ?
O14 Rb1 O9 Zn2 -5.0(2) . . . . ?
C23 Rb1 O9 Zn2 -134.9(6) . . . . ?
C22 Rb1 O9 Zn2 -159.5(4) . . . . ?
C13 Rb1 O9 Zn2 36.7(3) . . . . ?
C21 Rb1 O9 Zn2 173.6(3) . . . . ?
O20 Rb1 O9 Zn4 126.5(3) . . . . ?
O5 Rb1 O9 Zn4 -63.3(2) . . . . ?
O8 Rb1 O9 Zn4 75.5(3) . . . . ?
O7 Rb1 O9 Zn4 52.0(3) . . . . ?
O6 Rb1 O9 Zn4 -8.4(4) . . . . ?
O15 Rb1 O9 Zn4 -10.96(19) . . . . ?
O14 Rb1 O9 Zn4 -102.8(3) . . . . ?
C23 Rb1 O9 Zn4 127.2(6) . . . . ?
C22 Rb1 O9 Zn4 102.6(4) . . . . ?
C13 Rb1 O9 Zn4 -61.1(3) . . . . ?
C21 Rb1 O9 Zn4 75.8(3) . . . . ?
C23 C24 C28 N3 13.8(16) . . . . ?
C25 C24 C28 N3 -167.2(9) . . . . ?
C24 C28 N3 O10 -175.0(8) . . . . ?
C24 C28 N3 Zn2 -14.8(15) . . . . ?
O14 Zn2 N3 C28 97.9(9) . . . . ?
O12 Zn2 N3 C28 -70.0(10) . . . . ?
O9 Zn2 N3 C28 4.5(9) . . . . ?
N4 Zn2 N3 C28 -153.5(9) . . . . ?
Zn4 Zn2 N3 C28 -24.1(10) . . . . ?
Rb1 Zn2 N3 C28 44.3(9) . . . . ?
O14 Zn2 N3 O10 -103.6(7) . . . . ?
O12 Zn2 N3 O10 88.5(7) . . . . ?
O9 Zn2 N3 O10 163.1(7) . . . . ?
N4 Zn2 N3 O10 5.0(7) . . . . ?
Zn4 Zn2 N3 O10 134.4(6) . . . . ?
Rb1 Zn2 N3 O10 -157.1(6) . . . . ?
C28 N3 O10 C29 -122.4(9) . . . . ?
Zn2 N3 O10 C29 75.1(9) . . . . ?
N3 O10 C29 C30 -61.3(11) . . . . ?
O10 C29 C30 O11 -53.7(12) . . . . ?
C29 C30 O11 N4 81.6(10) . . . . ?
C30 O11 N4 C31 -169.0(9) . . . . ?
C30 O11 N4 Zn2 11.8(10) . . . . ?
O14 Zn2 N4 C31 -124.4(9) . . . . ?
O12 Zn2 N4 C31 -9.8(9) . . . . ?
N3 Zn2 N4 C31 117.4(9) . . . . ?
O9 Zn2 N4 C31 38.2(14) . . . . ?
Zn4 Zn2 N4 C31 -6.8(10) . . . . ?
Rb1 Zn2 N4 C31 -102.3(10) . . . . ?
O14 Zn2 N4 O11 54.6(7) . . . . ?
O12 Zn2 N4 O11 169.3(7) . . . . ?
N3 Zn2 N4 O11 -63.5(7) . . . . ?
O9 Zn2 N4 O11 -142.8(7) . . . . ?
Zn4 Zn2 N4 O11 172.2(6) . . . . ?
Rb1 Zn2 N4 O11 76.7(8) . . . . ?
O11 N4 C31 C32 -177.0(10) . . . . ?
Zn2 N4 C31 C32 2.1(16) . . . . ?
N4 C31 C32 C33 7.3(17) . . . . ?
N4 C31 C32 C37 -174.0(10) . . . . ?
C37 C32 C33 O12 177.8(9) . . . . ?
C31 C32 C33 O12 -3.5(16) . . . . ?
C37 C32 C33 C34 -2.6(15) . . . . ?
C31 C32 C33 C34 176.0(10) . . . . ?
O12 C33 C34 O13 2.6(13) . . . . ?
C32 C33 C34 O13 -177.0(9) . . . . ?
O12 C33 C34 C35 -176.9(9) . . . . ?
C32 C33 C34 C35 3.6(15) . . . . ?
O13 C34 C35 C36 178.2(10) . . . . ?
C33 C34 C35 C36 -2.5(16) . . . . ?
C34 C35 C36 C37 0.4(18) . . . . ?
C35 C36 C37 C32 0.6(18) . . . . ?
C33 C32 C37 C36 0.6(16) . . . . ?
C31 C32 C37 C36 -178.1(11) . . . . ?
C32 C33 O12 Zn2 -10.5(14) . . . . ?
C34 C33 O12 Zn2 170.0(7) . . . . ?
C32 C33 O12 Zn4 -169.2(7) . . . . ?
C34 C33 O12 Zn4 11.3(12) . . . . ?
O14 Zn2 O12 C33 120.5(8) . . . . ?
N3 Zn2 O12 C33 -71.5(9) . . . . ?
O9 Zn2 O12 C33 -149.2(9) . . . . ?
N4 Zn2 O12 C33 14.2(8) . . . . ?
Zn4 Zn2 O12 C33 -162.0(10) . . . . ?
Rb1 Zn2 O12 C33 167.4(8) . . . . ?
O14 Zn2 O12 Zn4 -77.5(4) . . . . ?
N3 Zn2 O12 Zn4 90.5(4) . . . . ?
O9 Zn2 O12 Zn4 12.8(3) . . . . ?
N4 Zn2 O12 Zn4 176.1(4) . . . . ?
Rb1 Zn2 O12 Zn4 -30.6(3) . . . . ?
O15 Zn4 O12 C33 -108.7(7) . . . . ?
O18 Zn4 O12 C33 57.7(8) . . . . ?
O9 Zn4 O12 C33 151.4(7) . . . . ?
O13 Zn4 O12 C33 -12.9(7) . . . . ?
Zn2 Zn4 O12 C33 164.0(9) . . . . ?
Rb1 Zn4 O12 C33 -162.2(7) . . . . ?
O15 Zn4 O12 Zn2 87.3(3) . . . . ?
O18 Zn4 O12 Zn2 -106.3(3) . . . . ?
O9 Zn4 O12 Zn2 -12.7(3) . . . . ?
O13 Zn4 O12 Zn2 -176.9(4) . . . . ?
Rb1 Zn4 O12 Zn2 33.8(3) . . . . ?
C35 C34 O13 C38 7.5(15) . . . . ?
C33 C34 O13 C38 -171.9(9) . . . . ?
C35 C34 O13 Zn4 167.6(9) . . . . ?
C33 C34 O13 Zn4 -11.8(10) . . . . ?
O15 Zn4 O13 C34 113.0(6) . . . . ?
O18 Zn4 O13 C34 -113.7(6) . . . . ?
O12 Zn4 O13 C34 12.9(6) . . . . ?
O9 Zn4 O13 C34 -15.8(9) . . . . ?
Zn2 Zn4 O13 C34 10.9(7) . . . . ?
Rb1 Zn4 O13 C34 96.4(7) . . . . ?
O15 Zn4 O13 C38 -90.2(9) . . . . ?
O18 Zn4 O13 C38 43.1(9) . . . . ?
O12 Zn4 O13 C38 169.7(9) . . . . ?
O9 Zn4 O13 C38 140.9(8) . . . . ?
Zn2 Zn4 O13 C38 167.7(8) . . . . ?
Rb1 Zn4 O13 C38 -106.8(9) . . . . ?
O1 Zn1 O14 Zn2 29.0(5) . . . . ?
N2 Zn1 O14 Zn2 -158.7(4) . . . . ?
O5 Zn1 O14 Zn2 110.1(4) . . . . ?
N1 Zn1 O14 Zn2 -59.7(5) . . . . ?
Zn3 Zn1 O14 Zn2 66.2(4) . . . . ?
Rb1 Zn1 O14 Zn2 115.5(5) . . . . ?
O1 Zn1 O14 Rb1 -86.4(3) . . . . ?
N2 Zn1 O14 Rb1 85.8(4) . . . . ?
O5 Zn1 O14 Rb1 -5.3(3) . . . . ?
N1 Zn1 O14 Rb1 -175.2(3) . . . . ?
Zn3 Zn1 O14 Rb1 -49.26(18) . . . . ?
O12 Zn2 O14 Zn1 -39.8(5) . . . . ?
N3 Zn2 O14 Zn1 150.8(4) . . . . ?
O9 Zn2 O14 Zn1 -120.8(4) . . . . ?
N4 Zn2 O14 Zn1 52.7(5) . . . . ?
Zn4 Zn2 O14 Zn1 -79.0(4) . . . . ?
Rb1 Zn2 O14 Zn1 -114.3(5) . . . . ?
O12 Zn2 O14 Rb1 74.5(3) . . . . ?
N3 Zn2 O14 Rb1 -94.8(3) . . . . ?
O9 Zn2 O14 Rb1 -6.4(3) . . . . ?
N4 Zn2 O14 Rb1 167.1(2) . . . . ?
Zn4 Zn2 O14 Rb1 35.4(2) . . . . ?
O20 Rb1 O14 Zn1 -120.5(4) . . . . ?
O5 Rb1 O14 Zn1 4.5(2) . . . . ?
O8 Rb1 O14 Zn1 138.2(2) . . . . ?
O7 Rb1 O14 Zn1 75.0(5) . . . . ?
O6 Rb1 O14 Zn1 12.2(3) . . . . ?
O9 Rb1 O14 Zn1 139.7(3) . . . . ?
O15 Rb1 O14 Zn1 73.6(3) . . . . ?
C23 Rb1 O14 Zn1 157.1(3) . . . . ?
C22 Rb1 O14 Zn1 156.7(3) . . . . ?
C13 Rb1 O14 Zn1 -6.7(2) . . . . ?
C21 Rb1 O14 Zn1 137.8(3) . . . . ?
O20 Rb1 O14 Zn2 105.1(4) . . . . ?
O5 Rb1 O14 Zn2 -130.0(3) . . . . ?
O8 Rb1 O14 Zn2 3.8(3) . . . . ?
O7 Rb1 O14 Zn2 -59.5(6) . . . . ?
O6 Rb1 O14 Zn2 -122.3(3) . . . . ?
O9 Rb1 O14 Zn2 5.3(2) . . . . ?
O15 Rb1 O14 Zn2 -60.8(3) . . . . ?
C23 Rb1 O14 Zn2 22.7(3) . . . . ?
C22 Rb1 O14 Zn2 22.2(3) . . . . ?
C13 Rb1 O14 Zn2 -141.1(3) . . . . ?
C21 Rb1 O14 Zn2 3.4(4) . . . . ?
O18 Zn4 O15 Zn3 -153.4(4) . . . . ?
O12 Zn4 O15 Zn3 10.7(5) . . . . ?
O9 Zn4 O15 Zn3 91.9(5) . . . . ?
O13 Zn4 O15 Zn3 -62.0(5) . . . . ?
Zn2 Zn4 O15 Zn3 50.0(5) . . . . ?
Rb1 Zn4 O15 Zn3 107.6(5) . . . . ?
O18 Zn4 O15 Rb1 99.0(3) . . . . ?
O12 Zn4 O15 Rb1 -96.9(2) . . . . ?
O9 Zn4 O15 Rb1 -15.7(3) . . . . ?
O13 Zn4 O15 Rb1 -169.6(2) . . . . ?
Zn2 Zn4 O15 Rb1 -57.62(17) . . . . ?
O16 Zn3 O15 Zn4 147.9(4) . . . . ?
O1 Zn3 O15 Zn4 -22.9(6) . . . . ?
O5 Zn3 O15 Zn4 -105.4(5) . . . . ?
O2 Zn3 O15 Zn4 52.6(5) . . . . ?
Zn1 Zn3 O15 Zn4 -62.1(5) . . . . ?
Rb1 Zn3 O15 Zn4 -107.9(5) . . . . ?
O16 Zn3 O15 Rb1 -104.2(3) . . . . ?
O1 Zn3 O15 Rb1 85.0(3) . . . . ?
O5 Zn3 O15 Rb1 2.5(3) . . . . ?
O2 Zn3 O15 Rb1 160.5(2) . . . . ?
Zn1 Zn3 O15 Rb1 45.83(19) . . . . ?
O20 Rb1 O15 Zn4 -91.4(5) . . . . ?
O5 Rb1 O15 Zn4 135.7(3) . . . . ?
O8 Rb1 O15 Zn4 -45.3(2) . . . . ?
O7 Rb1 O15 Zn4 -106.4(3) . . . . ?
O6 Rb1 O15 Zn4 -165.9(3) . . . . ?
O9 Rb1 O15 Zn4 12.1(2) . . . . ?
O14 Rb1 O15 Zn4 73.0(3) . . . . ?
C23 Rb1 O15 Zn4 -2.6(3) . . . . ?
C22 Rb1 O15 Zn4 -26.1(3) . . . . ?
C13 Rb1 O15 Zn4 152.5(3) . . . . ?
C21 Rb1 O15 Zn4 -65.4(3) . . . . ?
O20 Rb1 O15 Zn3 131.0(4) . . . . ?
O5 Rb1 O15 Zn3 -2.0(2) . . . . ?
O8 Rb1 O15 Zn3 177.0(3) . . . . ?
O7 Rb1 O15 Zn3 115.9(3) . . . . ?
O6 Rb1 O15 Zn3 56.4(2) . . . . ?
O9 Rb1 O15 Zn3 -125.5(3) . . . . ?
O14 Rb1 O15 Zn3 -64.7(2) . . . . ?
C23 Rb1 O15 Zn3 -140.3(3) . . . . ?
C22 Rb1 O15 Zn3 -163.8(3) . . . . ?
C13 Rb1 O15 Zn3 14.9(2) . . . . ?
C21 Rb1 O15 Zn3 156.9(3) . . . . ?
O15 Zn3 O16 C39 -14.3(7) . . . . ?
O1 Zn3 O16 C39 156.1(6) . . . . ?
O5 Zn3 O16 C39 -123.4(7) . . . . ?
O2 Zn3 O16 C39 87.0(7) . . . . ?
Zn1 Zn3 O16 C39 -158.6(6) . . . . ?
Rb1 Zn3 O16 C39 -75.3(7) . . . . ?
Zn3 O16 C39 O17 -7.5(12) . . . . ?
Zn3 O16 C39 C40 175.5(8) . . . . ?
O15 Zn4 O18 C41 15.9(8) . . . . ?
O12 Zn4 O18 C41 -145.6(6) . . . . ?
O9 Zn4 O18 C41 131.8(6) . . . . ?
O13 Zn4 O18 C41 -81.9(6) . . . . ?
Zn2 Zn4 O18 C41 167.5(6) . . . . ?
Rb1 Zn4 O18 C41 81.1(6) . . . . ?
Zn4 O18 C41 O19 3.4(12) . . . . ?
Zn4 O18 C41 C42 -176.7(7) . . . . ?
O5 Rb1 O20 C43 -91.6(14) . . . . ?
O8 Rb1 O20 C43 114.2(14) . . . . ?
O7 Rb1 O20 C43 173.7(14) . . . . ?
O6 Rb1 O20 C43 -136.2(14) . . . . ?
O9 Rb1 O20 C43 75.0(14) . . . . ?
O15 Rb1 O20 C43 158.0(12) . . . . ?
O14 Rb1 O20 C43 1.1(15) . . . . ?
C23 Rb1 O20 C43 74.8(14) . . . . ?
C22 Rb1 O20 C43 91.1(14) . . . . ?
C13 Rb1 O20 C43 -98.1(14) . . . . ?
C21 Rb1 O20 C43 129.8(14) . . . . ?
